data_1566395
loop_
_publ_author_name
'Birchall, Lee'
'Truccolo, Giada'
'Jackson, Lewis'
'Shepherd, Helena Jane'

_publ_section_title
;
 Co-crystallisation as a Modular Approach to the Discovery of
 Spin-Crossover Materials
;
_journal_name_full 'Chemical Science'
_journal_paper_doi 10.1039/D1SC04956A
_journal_year 2022
_chemical_formula_moiety 'C22 H18 Fe N10, 2(F6 P), 2(C12 H12 N2)'
_chemical_formula_sum 'C46 H42 F12 Fe N14 P2'
_chemical_formula_weight 1136.72
_space_group_crystal_system monoclinic
_space_group_IT_number 4
_space_group_name_Hall 'P 2yb'
_space_group_name_H-M_alt 'P 1 21 1'
_atom_sites_solution_hydrogens geom
_atom_sites_solution_primary dual
_audit_creation_date 2021-08-10
_audit_creation_method
;
Olex2 1.3
(compiled 2020.11.12 svn.r5f609507 for OlexSys, GUI svn.r6272)
;
_audit_update_record
;
2021-08-11 deposited with the CCDC.	2022-02-17 downloaded from the CCDC.
;
_cell_angle_alpha 90
_cell_angle_beta 102.668(4)
_cell_angle_gamma 90
_cell_formula_units_Z 4
_cell_length_a 9.0523(3)
_cell_length_b 30.8080(9)
_cell_length_c 18.3037(9)
_cell_measurement_reflns_used 11988
_cell_measurement_temperature 135.00(13)
_cell_measurement_theta_max 71.8750
_cell_measurement_theta_min 3.7610
_cell_volume 4980.3(3)
_computing_cell_refinement 'CrysAlisPro 1.171.40.67a (Rigaku OD, 2019)'
_computing_data_collection 'CrysAlisPro 1.171.40.67a (Rigaku OD, 2019)'
_computing_data_reduction 'CrysAlisPro 1.171.40.67a (Rigaku OD, 2019)'
_computing_molecular_graphics 'Olex2 1.3 (Dolomanov et al., 2009)'
_computing_publication_material 'Olex2 1.3 (Dolomanov et al., 2009)'
_computing_structure_refinement 'SHELXL 2013/4 (Sheldrick, 2015)'
_computing_structure_solution 'SHELXT  (Sheldrick, 2015)'
_diffrn_ambient_environment N~2~
_diffrn_ambient_temperature 135.00(13)
_diffrn_detector 'CCD plate'
_diffrn_detector_area_resol_mean 5.2887
_diffrn_detector_type AtlasS2
_diffrn_measured_fraction_theta_full 1.000
_diffrn_measured_fraction_theta_max 0.989
_diffrn_measurement_details
;
List of Runs (angles in degrees, time in seconds):

  # Type    Start    End  Width  t~exp~   \w     \q     \k     \f   Frames
#--------------------------------------------------------------------------
  1  \w    -66.00  32.00   1.00    3.00    --  -41.91  38.00 150.00   98
  2  \w   -115.00 -17.00   1.00    3.00    --  -41.91 -38.00 -30.00   98
  3  \w    -82.00  13.00   1.00    3.00    --  -41.91 106.00-130.00   95
  4  \w    -18.00  16.00   1.00    3.00    --   41.91 -38.00-180.00   34
  5  \w     59.00  88.00   1.00    3.00    --   41.91-125.00  90.00   29
  6  \w     35.00 126.00   1.00   12.00    --  103.72 -30.00  90.00   91
  7  \w     98.00 178.00   1.00   12.00    --  103.72  30.00 120.00   80
  8  \w     35.00 108.00   1.00   12.00    --  103.72 -61.00  90.00   73
  9  \w     31.00 111.00   1.00   12.00    --  103.72-125.00 -90.00   80
 10  \w     32.00  78.00   1.00   12.00    --  103.72 -45.00-150.00   46
 11  \w     34.00 123.00   1.00   12.00    --  103.72 -61.00 -60.00   89
 12  \w    110.00 175.00   1.00   12.00    --  103.72 125.00  60.00   65
 13  \w     30.00 109.00   1.00   12.00    --  103.72 -94.00  90.00   79
 14  \w     76.00 127.00   1.00   12.00    --  103.72 -77.00 150.00   51
 15  \w     22.00 150.00   1.00   12.00    --  103.72 -15.00 -60.00  128
 16  \w     82.00 118.00   1.00   12.00    --  103.72-125.00  90.00   36
 17  \w     87.00 114.00   1.00   12.00    --  103.72-125.00   0.00   27
;
_diffrn_measurement_device 'four-circle diffractometer'
_diffrn_measurement_device_type 'SuperNova, Dual, Cu at home/near, AtlasS2'
_diffrn_measurement_method '\w scans'
_diffrn_orient_matrix_type 'CrysAlisPro convention (1999,Acta A55,543-557)'
_diffrn_orient_matrix_UB_11 -0.0353802000
_diffrn_orient_matrix_UB_12 -0.0483954000
_diffrn_orient_matrix_UB_13 0.0086050000
_diffrn_orient_matrix_UB_21 -0.1052315000
_diffrn_orient_matrix_UB_22 0.0001936000
_diffrn_orient_matrix_UB_23 -0.0785673000
_diffrn_orient_matrix_UB_31 0.1346898000
_diffrn_orient_matrix_UB_32 -0.0125599000
_diffrn_orient_matrix_UB_33 -0.0345025000
_diffrn_radiation_monochromator mirror
_diffrn_radiation_probe x-ray
_diffrn_radiation_type 'Cu K\a'
_diffrn_radiation_wavelength 1.54184
_diffrn_reflns_av_unetI/netI 0.0569
_diffrn_reflns_Laue_measured_fraction_full 1.000
_diffrn_reflns_Laue_measured_fraction_max 0.989
_diffrn_reflns_limit_h_max 11
_diffrn_reflns_limit_h_min -6
_diffrn_reflns_limit_k_max 37
_diffrn_reflns_limit_k_min -37
_diffrn_reflns_limit_l_max 22
_diffrn_reflns_limit_l_min -22
_diffrn_reflns_number 21662
_diffrn_reflns_point_group_measured_fraction_full 0.999
_diffrn_reflns_point_group_measured_fraction_max 0.982
_diffrn_reflns_theta_full 67.684
_diffrn_reflns_theta_max 72.107
_diffrn_reflns_theta_min 3.790
_diffrn_source 'micro-focus sealed X-ray tube'
_diffrn_source_type 'SuperNova (Cu) X-ray Source'
_exptl_absorpt_coefficient_mu 3.881
_exptl_absorpt_correction_T_max 1.000
_exptl_absorpt_correction_T_min 0.486
_exptl_absorpt_correction_type gaussian
_exptl_absorpt_process_details
;
CrysAlisPro 1.171.40.67a (Rigaku Oxford Diffraction, 2019)
Numerical absorption correction based on gaussian integration over
			a multifaceted crystal model
Empirical absorption correction using spherical harmonics,
 implemented in SCALE3 ABSPACK scaling algorithm.
;
_exptl_crystal_colour red
_exptl_crystal_colour_primary red
_exptl_crystal_density_diffrn 1.516
_exptl_crystal_description block
_exptl_crystal_F_000 2320
_exptl_crystal_size_max 0.261
_exptl_crystal_size_mid 0.201
_exptl_crystal_size_min 0.179
_refine_diff_density_max 0.562
_refine_diff_density_min -0.320
_refine_diff_density_rms 0.073
_refine_ls_abs_structure_details
;
 Classical Flack method preferred over Parsons because s.u. lower.
;
_refine_ls_abs_structure_Flack -0.002(4)
_refine_ls_extinction_method none
_refine_ls_goodness_of_fit_ref 0.997
_refine_ls_hydrogen_treatment constr
_refine_ls_matrix_type full
_refine_ls_number_parameters 1352
_refine_ls_number_reflns 21662
_refine_ls_number_restraints 1
_refine_ls_restrained_S_all 0.997
_refine_ls_R_factor_all 0.0614
_refine_ls_R_factor_gt 0.0512
_refine_ls_shift/su_max 0.000
_refine_ls_shift/su_mean 0.000
_refine_ls_structure_factor_coef Fsqd
_refine_ls_weighting_details 'w=1/[\s^2^(Fo^2^)+(0.0839P)^2^] where P=(Fo^2^+2Fc^2^)/3'
_refine_ls_weighting_scheme calc
_refine_ls_wR_factor_gt 0.1307
_refine_ls_wR_factor_ref 0.1367
_reflns_Friedel_coverage 0.946
_reflns_Friedel_fraction_full 0.999
_reflns_Friedel_fraction_max 0.974
_reflns_number_gt 17644
_reflns_number_total 21662
_reflns_threshold_expression 'I > 2\s(I)'
_twin_special_details
;
Component 2 rotated by 179.9884\% 
 around [0.91 -0.00 -0.41] (reciprocal) or [1.00 0.00 0.00] (direct)
;
_cod_data_source_file d1sc04956a1.cif
_cod_data_source_block ltb-103-002_135_mptwinred_twin1_hklf4
_cod_database_code 1566395
_shelxl_version_number 2013-4
_chemical_oxdiff_formula 'Fe C46 H38 P2 F12 N14'
_chemical_oxdiff_usercomment '135 K'
_shelx_space_group_comment
;
The symmetry employed for this shelxl refinement is uniquely defined
by the following loop, which should always be used as a source of
symmetry information in preference to the above space-group names.
They are only intended as comments.
;
_olex2_refinement_description
;
1. Twinned data refinement
 Scales: 0.5620(12)
 0.4380(12)
2. Fixed Uiso
 At 1.2 times of:
  All C(H) groups, All C(H,H) groups, All N(H) groups
3.a Secondary CH2 refined with riding coordinates:
 C86(H86a,H86b), C62(H62a,H62b), C75(H75a,H75b), C74(H74a,H74b), C51(H51a,
 H51b), C87(H87a,H87b), C50(H50a,H50b), C63(H63a,H63b)
3.b Aromatic/amide H refined with riding coordinates:
 N6(H6), N15(H15), N11(H11a), N1(H1), N5(H5), N20(H20), C13(H13), N16(H16a),
 C38(H38), C84(H84), C29(H29), N10(H10), C89(H89), C45(H45), C16(H16), C53(H53),
  C92(H92), C35(H35), C48(H48), C12(H12), C78(H78), C68(H68), C83(H83),
 C43(H43), C55(H55), C2(H2), C46(H46), C47(H47), C10(H10a), C7(H7), C91(H91),
 C17(H17), C22(H22), C34(H34), C54(H54), C69(H69), C11(H11), C71(H71), C5(H5a),
 C82(H82), C33(H33), C44(H44), C27(H27), C70(H70), C1(H1a), C6(H6a), C90(H90),
 C18(H18), C28(H28), C40(H40), C59(H59), C80(H80), C56(H56), C21(H21), C65(H65),
  C77(H77), C72(H72), C57(H57), C23(H23), C39(H39), C81(H81), C60(H60),
 C66(H66), C32(H32), C58(H58), C79(H79), C67(H67), C24(H24)
;
_olex2_submission_special_instructions 'No special instructions were received'
_oxdiff_exptl_absorpt_empirical_details
;
Empirical correction (ABSPACK) includes:
- Absorption correction using spherical harmonics
- Frame scaling
;
_oxdiff_exptl_absorpt_empirical_full_max 1.351
_oxdiff_exptl_absorpt_empirical_full_min 0.789
_oxdiff_twin_integration_method simultaneous
_oxdiff_twin_items 2

loop_
_space_group_symop_operation_xyz
'x, y, z'
'-x, y+1/2, -z'

loop_
_atom_site_label
_atom_site_type_symbol
_atom_site_fract_x
_atom_site_fract_y
_atom_site_fract_z
_atom_site_U_iso_or_equiv
_atom_site_adp_type
_atom_site_occupancy
_atom_site_site_symmetry_order
_atom_site_calc_flag
_atom_site_refinement_flags_posn
_atom_site_refinement_flags_adp
_atom_site_refinement_flags_occupancy
_atom_site_disorder_assembly
_atom_site_disorder_group
Fe1 Fe 0.26407(16) 0.41596(4) 0.02058(7) 0.0217(3) Uani 1 1 d . . . . .
Fe2 Fe 0.26082(15) 0.60874(4) 0.48014(7) 0.0220(3) Uani 1 1 d . . . . .
P1 P 0.0481(3) 0.67855(7) 0.13091(13) 0.0277(5) Uani 1 1 d . . . . .
P4 P 0.4505(3) 0.64704(8) 0.86001(15) 0.0327(5) Uani 1 1 d . . . . .
P2 P 0.9638(3) 0.34136(8) 0.37139(13) 0.0287(5) Uani 1 1 d . . . . .
P3 P 0.5109(3) 0.36782(8) 0.64903(14) 0.0301(5) Uani 1 1 d . . . . .
F19 F 0.4320(7) 0.69860(18) 0.8545(4) 0.0442(15) Uani 1 1 d . . . . .
F5 F -0.0824(6) 0.68614(19) 0.0576(3) 0.0378(12) Uani 1 1 d . . . . .
F6 F 0.1702(7) 0.67177(19) 0.0799(3) 0.0391(13) Uani 1 1 d . . . . .
F1 F 0.0831(7) 0.72997(17) 0.1355(3) 0.0388(13) Uani 1 1 d . . . . .
F4 F 0.0131(7) 0.62754(17) 0.1263(4) 0.0422(14) Uani 1 1 d . . . . .
F16 F 0.4714(7) 0.31816(19) 0.6340(4) 0.0469(15) Uani 1 1 d . . . . .
F10 F 0.9996(7) 0.29126(18) 0.3904(4) 0.0438(14) Uani 1 1 d . . . . .
F20 F 0.5902(7) 0.6528(2) 0.9303(4) 0.0505(15) Uani 1 1 d . . . . .
F7 F 0.9285(7) 0.3915(2) 0.3519(4) 0.0521(17) Uani 1 1 d . . . . .
F2 F 0.1784(7) 0.6710(2) 0.2049(3) 0.0426(14) Uani 1 1 d . . . . .
F22 F 0.4709(8) 0.59525(19) 0.8652(4) 0.0527(18) Uani 1 1 d . . . . .
F3 F -0.0738(6) 0.68552(18) 0.1816(3) 0.0335(12) Uani 1 1 d . . . . .
F9 F 0.8954(7) 0.3456(3) 0.4437(3) 0.0552(18) Uani 1 1 d . . . . .
F8 F 1.1272(7) 0.3537(2) 0.4190(4) 0.0582(19) Uani 1 1 d . . . . .
F18 F 0.6353(7) 0.3649(2) 0.5989(4) 0.0479(15) Uani 1 1 d . . . . .
F21 F 0.3378(8) 0.6451(2) 0.9159(4) 0.0558(18) Uani 1 1 d . . . . .
F17 F 0.3855(7) 0.3807(2) 0.5766(4) 0.0490(15) Uani 1 1 d . . . . .
F24 F 0.5665(7) 0.64843(19) 0.8049(3) 0.0411(13) Uani 1 1 d . . . . .
N8 N 0.2966(8) 0.3541(2) 0.0225(4) 0.0218(14) Uani 1 1 d . . . . .
N6 N -0.0355(8) 0.4150(2) -0.1019(4) 0.0296(16) Uani 1 1 d . . . . .
H6 H -0.0549 0.4423 -0.1054 0.036 Uiso 1 1 calc R U . . .
F15 F 0.3867(7) 0.3717(2) 0.6990(4) 0.0499(15) Uani 1 1 d . . . . .
N13 N 0.2911(8) 0.6704(2) 0.4806(4) 0.0245(15) Uani 1 1 d . . . . .
N2 N 0.3714(7) 0.4348(2) -0.0582(4) 0.0236(15) Uani 1 1 d . . . . .
F12 F 1.0291(9) 0.3359(2) 0.2980(4) 0.0611(19) Uani 1 1 d . . . . .
N7 N 0.0875(8) 0.3969(2) -0.0555(4) 0.0247(15) Uani 1 1 d . . . . .
F14 F 0.6359(8) 0.3556(3) 0.7218(4) 0.0594(18) Uani 1 1 d . . . . .
F11 F 0.8004(8) 0.3287(2) 0.3246(4) 0.0580(18) Uani 1 1 d . . . . .
F13 F 0.5485(8) 0.4188(2) 0.6636(4) 0.0582(18) Uani 1 1 d . . . . .
N15 N 0.0377(8) 0.6105(2) 0.5873(4) 0.0300(16) Uani 1 1 d . . . . .
H15 H 0.0218 0.5831 0.5906 0.036 Uiso 1 1 calc R U . . .
F23 F 0.3136(7) 0.6414(2) 0.7883(4) 0.0546(17) Uani 1 1 d . . . . .
N9 N 0.4513(8) 0.4114(2) 0.0985(4) 0.0243(14) Uani 1 1 d . . . . .
N11 N 0.5006(9) 0.5859(3) 0.3877(5) 0.0337(17) Uani 1 1 d . . . . .
H11A H 0.4925 0.5581 0.3865 0.040 Uiso 1 1 calc R U . . .
N21 N 0.5504(8) 0.8297(2) 0.1293(5) 0.0299(17) Uani 1 1 d . . . . .
N28 N 0.9426(9) 0.8062(3) 0.8687(5) 0.0341(17) Uani 1 1 d . . . . .
N1 N 0.4366(8) 0.4162(2) -0.1083(4) 0.0279(15) Uani 1 1 d . . . . .
H1 H 0.4484 0.3887 -0.1124 0.033 Uiso 1 1 calc R U . . .
N25 N 0.0031(9) 0.2212(2) 0.6486(4) 0.0342(17) Uani 1 1 d . . . . .
N18 N 0.2314(8) 0.5473(2) 0.4760(4) 0.0231(15) Uani 1 1 d . . . . .
N3 N 0.2361(8) 0.4779(2) 0.0233(4) 0.0228(15) Uani 1 1 d . . . . .
N5 N 0.0906(8) 0.3944(2) 0.1452(4) 0.0280(16) Uani 1 1 d . . . . .
H5 H 0.1001 0.3666 0.1463 0.034 Uiso 1 1 calc R U . . .
N27 N 0.9286(9) 0.5035(3) 0.8709(5) 0.0359(18) Uani 1 1 d . . . . .
N20 N 0.5151(8) 0.6081(3) 0.6244(4) 0.0312(16) Uani 1 1 d . . . . .
H20 H 0.5301 0.6356 0.6296 0.037 Uiso 1 1 calc R U . . .
C14 C 0.0733(10) 0.3537(3) -0.0666(5) 0.0279(18) Uani 1 1 d . . . . .
N19 N 0.4165(8) 0.5895(2) 0.5682(4) 0.0237(14) Uani 1 1 d . . . . .
C13 C -0.0589(10) 0.3441(3) -0.1209(6) 0.033(2) Uani 1 1 d . . . . .
H13 H -0.0946 0.3169 -0.1386 0.039 Uiso 1 1 calc R U . . .
N12 N 0.4137(8) 0.6123(2) 0.4188(4) 0.0262(15) Uani 1 1 d . . . . .
C8 C 0.1561(10) 0.4953(3) 0.0700(4) 0.0239(17) Uani 1 1 d . . . . .
C19 C 0.4201(10) 0.3370(3) 0.0682(5) 0.0292(18) Uani 1 1 d . . . . .
N14 N 0.1284(8) 0.6281(2) 0.5457(4) 0.0266(15) Uani 1 1 d . . . . .
N17 N 0.0902(8) 0.6040(2) 0.3920(4) 0.0288(15) Uani 1 1 d . . . . .
N4 N 0.1418(8) 0.4205(2) 0.0979(4) 0.0278(16) Uani 1 1 d . . . . .
N16 N 0.0130(8) 0.6309(2) 0.3381(4) 0.0255(14) Uani 1 1 d . . . . .
H16A H 0.0225 0.6587 0.3381 0.031 Uiso 1 1 calc R U . . .
C37 C 0.1164(10) 0.5299(3) 0.4216(5) 0.0282(18) Uani 1 1 d . . . . .
C38 C 0.0912(11) 0.4857(3) 0.4185(5) 0.034(2) Uani 1 1 d . . . . .
H38 H 0.0136 0.4741 0.3818 0.041 Uiso 1 1 calc R U . . .
N24 N 0.4579(8) 0.1946(2) 0.3600(5) 0.0319(17) Uani 1 1 d . . . . .
C84 C 0.8394(11) 0.5762(3) 0.8820(6) 0.037(2) Uani 1 1 d . . . . .
H84 H 0.7743 0.5944 0.9006 0.044 Uiso 1 1 calc R U . . .
C29 C 0.2324(10) 0.7420(3) 0.5162(5) 0.0280(19) Uani 1 1 d . . . . .
H29 H 0.1807 0.7601 0.5426 0.034 Uiso 1 1 calc R U . . .
C15 C 0.1946(9) 0.3277(3) -0.0226(5) 0.0247(18) Uani 1 1 d . . . . .
N10 N 0.5424(8) 0.4378(2) 0.1485(4) 0.0293(16) Uani 1 1 d . . . . .
H10 H 0.5322 0.4655 0.1504 0.035 Uiso 1 1 calc R U . . .
C89 C 0.8361(11) 0.7353(3) 0.8403(5) 0.033(2) Uani 1 1 d . . . . .
H89 H 0.7552 0.7184 0.8157 0.039 Uiso 1 1 calc R U . . .
C3 C 0.3741(9) 0.4782(3) -0.0693(5) 0.0248(17) Uani 1 1 d . . . . .
C45 C 0.4285(10) 0.8047(3) 0.1009(6) 0.033(2) Uani 1 1 d . . . . .
H45 H 0.3436 0.8175 0.0708 0.039 Uiso 1 1 calc R U . . .
C16 C 0.2131(11) 0.2833(3) -0.0230(5) 0.030(2) Uani 1 1 d . . . . .
H16 H 0.1419 0.2656 -0.0534 0.037 Uiso 1 1 calc R U . . .
C73 C 0.0166(10) 0.3117(3) 0.6322(5) 0.0287(19) Uani 1 1 d . . . . .
C53 C 0.6445(12) 0.5907(3) 0.0887(6) 0.037(2) Uani 1 1 d . . . . .
H53 H 0.7052 0.6022 0.0586 0.044 Uiso 1 1 calc R U . . .
C9 C 0.1075(10) 0.4616(3) 0.1149(5) 0.0295(19) Uani 1 1 d . . . . .
C92 C 1.0660(12) 0.7871(4) 0.9094(7) 0.044(3) Uani 1 1 d . . . . .
H92 H 1.1449 0.8047 0.9338 0.053 Uiso 1 1 calc R U . . .
C86 C 0.9408(11) 0.6409(3) 0.8230(5) 0.0301(19) Uani 1 1 d . . . . .
H86A H 0.8462 0.6497 0.7903 0.036 Uiso 1 1 calc R U . . .
H86B H 1.0216 0.6466 0.7972 0.036 Uiso 1 1 calc R U . . .
C85 C 0.9353(10) 0.5928(3) 0.8387(5) 0.0257(18) Uani 1 1 d . . . . .
C35 C -0.0664(9) 0.5649(3) 0.3027(5) 0.0278(18) Uani 1 1 d . . . . .
H35 H -0.1169 0.5417 0.2758 0.033 Uiso 1 1 calc R U . . .
C48 C 0.6723(11) 0.7670(3) 0.1918(5) 0.0314(19) Uani 1 1 d . . . . .
H48 H 0.7577 0.7552 0.2231 0.038 Uiso 1 1 calc R U . . .
C20 C 0.5057(10) 0.3708(3) 0.1139(5) 0.0294(18) Uani 1 1 d . . . . .
C12 C -0.1230(11) 0.3836(3) -0.1416(6) 0.036(2) Uani 1 1 d . . . . .
H12 H -0.2121 0.3882 -0.1772 0.044 Uiso 1 1 calc R U . . .
C78 C 0.1447(10) 0.4591(3) 0.6829(5) 0.032(2) Uani 1 1 d . . . . .
H78 H 0.2330 0.4458 0.7088 0.039 Uiso 1 1 calc R U . . .
C68 C 0.3614(10) 0.2184(3) 0.3879(6) 0.037(2) Uani 1 1 d . . . . .
H68 H 0.2997 0.2045 0.4151 0.045 Uiso 1 1 calc R U . . .
N22 N 0.5605(10) 0.5264(3) 0.1444(5) 0.0385(19) Uani 1 1 d . . . . .
C83 C 1.0265(11) 0.5638(3) 0.8120(5) 0.035(2) Uani 1 1 d . . . . .
H83 H 1.0926 0.5737 0.7832 0.042 Uiso 1 1 calc R U . . .
C4 C 0.2941(10) 0.5037(3) -0.0224(5) 0.0237(17) Uani 1 1 d . . . . .
C43 C 0.5336(11) 0.5371(3) 0.6449(5) 0.034(2) Uani 1 1 d . . . . .
H43 H 0.5614 0.5099 0.6655 0.041 Uiso 1 1 calc R U . . .
C55 C 0.6419(13) 0.5454(3) 0.1002(6) 0.042(2) Uani 1 1 d . . . . .
H55 H 0.6997 0.5279 0.0760 0.050 Uiso 1 1 calc R U . . .
N26 N 0.0214(10) 0.5236(3) 0.6244(5) 0.0349(18) Uani 1 1 d . . . . .
C2 C 0.4451(11) 0.4879(3) -0.1276(5) 0.032(2) Uani 1 1 d . . . . .
H2 H 0.4637 0.5151 -0.1459 0.038 Uiso 1 1 calc R U . . .
C46 C 0.6657(11) 0.8106(3) 0.1744(5) 0.033(2) Uani 1 1 d . . . . .
H46 H 0.7484 0.8277 0.1960 0.040 Uiso 1 1 calc R U . . .
C47 C 0.4262(9) 0.7613(3) 0.1149(6) 0.032(2) Uani 1 1 d . . . . .
H47 H 0.3419 0.7448 0.0932 0.038 Uiso 1 1 calc R U . . .
C10 C 0.0323(11) 0.4607(3) 0.1746(5) 0.033(2) Uani 1 1 d . . . . .
H10A H -0.0031 0.4840 0.1980 0.040 Uiso 1 1 calc R U . . .
C7 C 0.1312(11) 0.5399(3) 0.0730(5) 0.0304(19) Uani 1 1 d . . . . .
H7 H 0.0750 0.5515 0.1052 0.037 Uiso 1 1 calc R U . . .
C91 C 0.8286(12) 0.7799(3) 0.8344(6) 0.038(2) Uani 1 1 d . . . . .
H91 H 0.7415 0.7925 0.8056 0.046 Uiso 1 1 calc R U . . .
C17 C 0.3411(11) 0.2658(3) 0.0233(6) 0.034(2) Uani 1 1 d . . . . .
H17 H 0.3577 0.2360 0.0233 0.041 Uiso 1 1 calc R U . . .
C42 C 0.4274(10) 0.5461(3) 0.5793(5) 0.0264(17) Uani 1 1 d . . . . .
C88 C 0.9632(10) 0.7158(3) 0.8825(5) 0.0266(18) Uani 1 1 d . . . . .
C22 C 0.6513(10) 0.4147(3) 0.1949(6) 0.036(2) Uani 1 1 d . . . . .
H22 H 0.7248 0.4258 0.2341 0.043 Uiso 1 1 calc R U . . .
C26 C 0.3895(9) 0.6874(2) 0.4411(5) 0.0248(17) Uani 1 1 d . . . . .
C34 C -0.0806(9) 0.6078(3) 0.2848(5) 0.0270(17) Uani 1 1 d . . . . .
H34 H -0.1448 0.6193 0.2426 0.032 Uiso 1 1 calc R U . . .
C54 C 0.4713(12) 0.5985(3) 0.1679(6) 0.037(2) Uani 1 1 d . . . . .
H54 H 0.4103 0.6153 0.1916 0.045 Uiso 1 1 calc R U . . .
C69 C 0.0906(10) 0.2398(3) 0.6058(5) 0.034(2) Uani 1 1 d . . . . .
H69 H 0.1461 0.2216 0.5813 0.040 Uiso 1 1 calc R U . . .
C52 C 0.5562(11) 0.6182(3) 0.1222(5) 0.030(2) Uani 1 1 d . . . . .
C31 C 0.1204(9) 0.6717(3) 0.5556(5) 0.0293(19) Uani 1 1 d . . . . .
C49 C 0.5504(10) 0.7416(3) 0.1619(5) 0.031(2) Uani 1 1 d . . . . .
C11 C 0.0233(11) 0.4170(3) 0.1901(6) 0.036(2) Uani 1 1 d . . . . .
H11 H -0.0228 0.4053 0.2264 0.043 Uiso 1 1 calc R U . . .
C71 C 0.1021(9) 0.2832(3) 0.5965(5) 0.0310(19) Uani 1 1 d . . . . .
H71 H 0.1652 0.2942 0.5672 0.037 Uiso 1 1 calc R U . . .
C36 C 0.0420(10) 0.5635(3) 0.3711(5) 0.0287(18) Uani 1 1 d . . . . .
C25 C 0.4628(10) 0.6533(3) 0.4079(5) 0.0284(18) Uani 1 1 d . . . . .
C64 C 0.4342(10) 0.2844(3) 0.3364(5) 0.0303(19) Uani 1 1 d . . . . .
C5 C 0.2780(11) 0.5481(3) -0.0216(5) 0.0279(19) Uani 1 1 d . . . . .
H5A H 0.3226 0.5656 -0.0522 0.034 Uiso 1 1 calc R U . . .
C82 C 0.8432(10) 0.5323(3) 0.8966(6) 0.034(2) Uani 1 1 d . . . . .
H82 H 0.7809 0.5219 0.9269 0.041 Uiso 1 1 calc R U . . .
C33 C -0.0243(11) 0.6412(3) 0.6228(5) 0.038(2) Uani 1 1 d . . . . .
H33 H -0.0902 0.6362 0.6545 0.046 Uiso 1 1 calc R U . . .
C30 C 0.2121(10) 0.6967(3) 0.5172(5) 0.0275(18) Uani 1 1 d . . . . .
C44 C 0.5892(11) 0.5770(3) 0.6729(6) 0.037(2) Uani 1 1 d . . . . .
H44 H 0.6627 0.5819 0.7163 0.045 Uiso 1 1 calc R U . . .
C62 C 0.4972(10) 0.3571(3) 0.3975(6) 0.033(2) Uani 1 1 d . . . . .
H62A H 0.4421 0.3501 0.4358 0.040 Uiso 1 1 calc R U . . .
H62B H 0.6007 0.3473 0.4148 0.040 Uiso 1 1 calc R U . . .
C27 C 0.4103(10) 0.7323(3) 0.4367(5) 0.0291(18) Uani 1 1 d . . . . .
H27 H 0.4755 0.7438 0.4088 0.035 Uiso 1 1 calc R U . . .
C41 C 0.3198(10) 0.5209(3) 0.5264(5) 0.0262(17) Uani 1 1 d . . . . .
C70 C -0.0754(10) 0.2478(3) 0.6841(5) 0.034(2) Uani 1 1 d . . . . .
H70 H -0.1343 0.2359 0.7147 0.041 Uiso 1 1 calc R U . . .
C75 C 0.0091(11) 0.3883(3) 0.6845(5) 0.033(2) Uani 1 1 d . . . . .
H75A H 0.0933 0.3819 0.7259 0.039 Uiso 1 1 calc R U . . .
H75B H -0.0840 0.3818 0.7003 0.039 Uiso 1 1 calc R U . . .
C74 C 0.0197(11) 0.3603(3) 0.6186(5) 0.0319(19) Uani 1 1 d . . . . .
H74A H 0.1128 0.3673 0.6033 0.038 Uiso 1 1 calc R U . . .
H74B H -0.0637 0.3676 0.5774 0.038 Uiso 1 1 calc R U . . .
C1 C 0.4822(10) 0.4465(3) -0.1523(5) 0.0320(19) Uani 1 1 d . . . . .
H1A H 0.5293 0.4412 -0.1917 0.038 Uiso 1 1 calc R U . . .
N23 N 0.4950(10) 0.4962(3) 0.3750(6) 0.041(2) Uani 1 1 d . . . . .
C6 C 0.1939(10) 0.5665(3) 0.0258(5) 0.0296(19) Uani 1 1 d . . . . .
H6A H 0.1796 0.5964 0.0260 0.035 Uiso 1 1 calc R U . . .
C61 C 0.4969(11) 0.4063(3) 0.3869(6) 0.034(2) Uani 1 1 d . . . . .
C90 C 1.0829(11) 0.7423(3) 0.9172(6) 0.039(2) Uani 1 1 d . . . . .
H90 H 1.1721 0.7303 0.9449 0.047 Uiso 1 1 calc R U . . .
C18 C 0.4461(10) 0.2930(3) 0.0702(5) 0.0305(19) Uani 1 1 d . . . . .
H18 H 0.5315 0.2814 0.1019 0.037 Uiso 1 1 calc R U . . .
C28 C 0.3310(10) 0.7591(3) 0.4751(5) 0.0300(19) Uani 1 1 d . . . . .
H28 H 0.3438 0.7890 0.4734 0.036 Uiso 1 1 calc R U . . .
C51 C 0.5516(11) 0.6658(3) 0.1081(5) 0.034(2) Uani 1 1 d . . . . .
H51A H 0.4622 0.6725 0.0698 0.041 Uiso 1 1 calc R U . . .
H51B H 0.6395 0.6739 0.0889 0.041 Uiso 1 1 calc R U . . .
C40 C 0.2963(11) 0.4754(3) 0.5241(5) 0.0304(19) Uani 1 1 d . . . . .
H40 H 0.3579 0.4574 0.5587 0.037 Uiso 1 1 calc R U . . .
C59 C 0.3817(11) 0.4276(3) 0.3376(6) 0.039(2) Uani 1 1 d . . . . .
H59 H 0.3037 0.4120 0.3074 0.046 Uiso 1 1 calc R U . . .
C80 C 0.1456(11) 0.5028(3) 0.6625(6) 0.039(2) Uani 1 1 d . . . . .
H80 H 0.2358 0.5182 0.6759 0.046 Uiso 1 1 calc R U . . .
C56 C 0.4776(13) 0.5535(3) 0.1784(6) 0.041(2) Uani 1 1 d . . . . .
H56 H 0.4220 0.5414 0.2104 0.049 Uiso 1 1 calc R U . . .
C21 C 0.6334(10) 0.3714(3) 0.1735(6) 0.034(2) Uani 1 1 d . . . . .
H21 H 0.6929 0.3480 0.1942 0.041 Uiso 1 1 calc R U . . .
C65 C 0.5345(10) 0.2588(3) 0.3072(5) 0.0297(18) Uani 1 1 d . . . . .
H65 H 0.5963 0.2716 0.2788 0.036 Uiso 1 1 calc R U . . .
C77 C -0.1140(11) 0.4573(3) 0.6265(6) 0.039(2) Uani 1 1 d . . . . .
H77 H -0.2060 0.4427 0.6134 0.046 Uiso 1 1 calc R U . . .
C72 C -0.0713(11) 0.2928(3) 0.6766(5) 0.0328(19) Uani 1 1 d . . . . .
H72 H -0.1280 0.3103 0.7016 0.039 Uiso 1 1 calc R U . . .
C57 C 0.3842(11) 0.4724(3) 0.3340(6) 0.038(2) Uani 1 1 d . . . . .
H57 H 0.3052 0.4865 0.3017 0.045 Uiso 1 1 calc R U . . .
C23 C 0.6004(11) 0.6080(4) 0.3590(6) 0.042(2) Uani 1 1 d . . . . .
H23 H 0.6708 0.5958 0.3349 0.050 Uiso 1 1 calc R U . . .
C39 C 0.1828(11) 0.4583(3) 0.4708(5) 0.034(2) Uani 1 1 d . . . . .
H39 H 0.1658 0.4285 0.4690 0.041 Uiso 1 1 calc R U . . .
C81 C 1.0198(12) 0.5205(3) 0.8280(5) 0.038(2) Uani 1 1 d . . . . .
H81 H 1.0812 0.5016 0.8083 0.046 Uiso 1 1 calc R U . . .
C60 C 0.6121(13) 0.4306(3) 0.4266(7) 0.048(3) Uani 1 1 d . . . . .
H60 H 0.6930 0.4172 0.4589 0.057 Uiso 1 1 calc R U . . .
C87 C 0.9672(11) 0.6679(3) 0.8953(5) 0.032(2) Uani 1 1 d . . . . .
H87A H 0.8905 0.6604 0.9227 0.039 Uiso 1 1 calc R U . . .
H87B H 1.0649 0.6602 0.9263 0.039 Uiso 1 1 calc R U . . .
C66 C 0.3481(10) 0.2632(3) 0.3785(6) 0.037(2) Uani 1 1 d . . . . .
H66 H 0.2812 0.2788 0.4005 0.044 Uiso 1 1 calc R U . . .
C76 C 0.0118(10) 0.4360(3) 0.6643(5) 0.0313(19) Uani 1 1 d . . . . .
C32 C 0.0254(10) 0.6813(3) 0.6049(5) 0.033(2) Uani 1 1 d . . . . .
H32 H 0.0016 0.7084 0.6215 0.039 Uiso 1 1 calc R U . . .
C58 C 0.6089(13) 0.4748(4) 0.4192(8) 0.055(3) Uani 1 1 d . . . . .
H58 H 0.6900 0.4907 0.4462 0.066 Uiso 1 1 calc R U . . .
C79 C -0.1050(11) 0.5005(3) 0.6076(6) 0.040(2) Uani 1 1 d . . . . .
H79 H -0.1925 0.5142 0.5816 0.049 Uiso 1 1 calc R U . . .
C50 C 0.5490(11) 0.6933(3) 0.1778(5) 0.032(2) Uani 1 1 d . . . . .
H50A H 0.4589 0.6862 0.1959 0.038 Uiso 1 1 calc R U . . .
H50B H 0.6365 0.6860 0.2169 0.038 Uiso 1 1 calc R U . . .
C67 C 0.5429(10) 0.2146(3) 0.3199(6) 0.033(2) Uani 1 1 d . . . . .
H67 H 0.6105 0.1983 0.2997 0.039 Uiso 1 1 calc R U . . .
C24 C 0.5833(12) 0.6514(3) 0.3706(6) 0.040(2) Uani 1 1 d . . . . .
H24 H 0.6384 0.6743 0.3569 0.048 Uiso 1 1 calc R U . . .
C63 C 0.4245(12) 0.3325(3) 0.3244(6) 0.038(2) Uani 1 1 d . . . . .
H63A H 0.3192 0.3410 0.3082 0.046 Uiso 1 1 calc R U . . .
H63B H 0.4764 0.3404 0.2852 0.046 Uiso 1 1 calc R U . . .

loop_
_atom_site_aniso_label
_atom_site_aniso_U_11
_atom_site_aniso_U_22
_atom_site_aniso_U_33
_atom_site_aniso_U_23
_atom_site_aniso_U_13
_atom_site_aniso_U_12
Fe1 0.0248(6) 0.0124(6) 0.0282(6) 0.0010(5) 0.0061(5) 0.0002(5)
Fe2 0.0232(6) 0.0144(7) 0.0293(7) -0.0003(5) 0.0075(5) -0.0001(5)
P1 0.0317(11) 0.0213(11) 0.0325(11) -0.0004(9) 0.0122(9) 0.0047(9)
P4 0.0345(13) 0.0237(12) 0.0427(13) 0.0050(10) 0.0145(10) 0.0003(9)
P2 0.0283(11) 0.0251(12) 0.0331(11) 0.0022(9) 0.0078(9) -0.0055(9)
P3 0.0295(11) 0.0234(11) 0.0377(12) -0.0025(9) 0.0081(9) 0.0025(9)
F19 0.056(4) 0.022(3) 0.058(4) 0.007(2) 0.019(3) -0.001(3)
F5 0.040(3) 0.036(3) 0.037(3) -0.003(2) 0.006(2) -0.001(2)
F6 0.044(3) 0.035(3) 0.044(3) -0.005(3) 0.022(2) -0.004(3)
F1 0.047(3) 0.020(3) 0.051(3) -0.004(2) 0.014(3) -0.003(2)
F4 0.062(4) 0.018(3) 0.054(4) -0.002(2) 0.028(3) 0.003(2)
F16 0.047(3) 0.022(3) 0.070(4) -0.005(3) 0.010(3) 0.002(2)
F10 0.051(3) 0.024(3) 0.061(4) 0.012(3) 0.023(3) -0.003(3)
F20 0.053(4) 0.055(4) 0.040(3) -0.001(3) 0.005(3) 0.005(3)
F7 0.058(4) 0.032(3) 0.069(5) 0.009(3) 0.023(3) 0.007(3)
F2 0.038(3) 0.048(4) 0.039(3) -0.002(3) 0.003(2) 0.013(3)
F22 0.056(4) 0.022(3) 0.090(5) 0.008(3) 0.039(4) 0.000(3)
F3 0.041(3) 0.032(3) 0.032(3) -0.001(2) 0.016(2) 0.010(2)
F9 0.057(4) 0.077(5) 0.036(3) 0.010(3) 0.020(3) 0.029(3)
F8 0.033(3) 0.043(4) 0.093(5) -0.017(4) 0.001(3) -0.006(3)
F18 0.043(3) 0.055(4) 0.052(4) -0.005(3) 0.025(3) 0.000(3)
F21 0.056(4) 0.048(4) 0.075(5) 0.015(3) 0.039(3) 0.004(3)
F17 0.055(4) 0.047(4) 0.042(3) 0.011(3) 0.003(3) 0.005(3)
F24 0.049(3) 0.037(3) 0.042(3) 0.009(3) 0.020(3) -0.001(3)
N8 0.026(3) 0.009(3) 0.032(4) 0.001(2) 0.007(3) 0.003(3)
N6 0.026(4) 0.020(4) 0.042(4) -0.002(3) 0.006(3) 0.003(3)
F15 0.050(4) 0.054(4) 0.052(4) 0.001(3) 0.025(3) 0.009(3)
N13 0.025(4) 0.018(4) 0.029(4) -0.001(3) 0.003(3) 0.001(3)
N2 0.021(3) 0.021(4) 0.029(4) -0.002(3) 0.005(3) 0.002(3)
F12 0.095(6) 0.045(4) 0.055(4) 0.010(3) 0.043(4) 0.006(4)
N7 0.026(4) 0.014(3) 0.035(4) 0.002(3) 0.008(3) 0.001(3)
F14 0.050(4) 0.079(5) 0.041(4) -0.002(3) -0.007(3) 0.007(4)
F11 0.052(4) 0.057(4) 0.056(4) -0.005(3) -0.009(3) -0.015(3)
F13 0.064(4) 0.029(3) 0.086(5) -0.015(3) 0.025(4) -0.008(3)
N15 0.030(4) 0.021(4) 0.042(4) 0.002(3) 0.013(3) -0.005(3)
F23 0.041(4) 0.058(4) 0.061(4) 0.001(3) 0.002(3) -0.014(3)
N9 0.027(4) 0.012(3) 0.033(4) 0.004(3) 0.006(3) -0.001(3)
N11 0.032(4) 0.023(4) 0.050(5) -0.001(3) 0.016(3) 0.003(3)
N21 0.029(4) 0.014(4) 0.050(5) 0.001(3) 0.014(3) 0.003(3)
N28 0.042(5) 0.021(4) 0.040(4) -0.001(3) 0.010(4) 0.007(3)
N1 0.030(4) 0.017(4) 0.038(4) -0.002(3) 0.012(3) 0.001(3)
N25 0.045(4) 0.020(4) 0.035(4) 0.001(3) 0.003(3) 0.005(3)
N18 0.022(3) 0.019(4) 0.029(4) 0.000(3) 0.007(3) -0.001(3)
N3 0.026(3) 0.012(3) 0.030(4) 0.003(3) 0.007(3) 0.005(3)
N5 0.031(4) 0.018(4) 0.038(4) 0.005(3) 0.013(3) -0.007(3)
N27 0.037(5) 0.026(4) 0.041(5) 0.001(3) 0.000(3) 0.004(3)
N20 0.034(4) 0.019(4) 0.038(4) -0.001(3) 0.003(3) -0.002(3)
C14 0.023(4) 0.028(5) 0.033(5) -0.005(4) 0.008(3) -0.007(4)
N19 0.020(3) 0.015(3) 0.036(4) -0.003(3) 0.007(3) 0.001(3)
C13 0.029(5) 0.028(5) 0.043(5) -0.007(4) 0.013(4) -0.003(4)
N12 0.023(3) 0.013(3) 0.044(4) -0.002(3) 0.010(3) -0.003(3)
C8 0.032(4) 0.017(4) 0.024(4) -0.001(3) 0.008(3) 0.003(3)
C19 0.031(5) 0.024(4) 0.033(4) 0.001(4) 0.006(4) 0.002(4)
N14 0.026(4) 0.020(4) 0.036(4) 0.006(3) 0.011(3) -0.002(3)
N17 0.036(4) 0.023(4) 0.029(4) 0.003(3) 0.011(3) 0.007(3)
N4 0.026(4) 0.016(4) 0.042(4) 0.005(3) 0.010(3) -0.005(3)
N16 0.025(3) 0.016(3) 0.035(4) 0.002(3) 0.007(3) 0.006(3)
C37 0.028(4) 0.018(4) 0.039(5) -0.001(3) 0.009(4) -0.001(3)
C38 0.041(5) 0.027(5) 0.033(5) 0.000(4) 0.007(4) 0.005(4)
N24 0.031(4) 0.017(4) 0.044(5) -0.006(3) 0.000(3) -0.001(3)
C84 0.035(5) 0.028(5) 0.047(6) 0.005(4) 0.010(4) 0.006(4)
C29 0.029(4) 0.018(4) 0.034(5) -0.001(3) 0.001(3) 0.000(3)
C15 0.016(4) 0.022(5) 0.036(5) 0.004(3) 0.007(3) -0.002(3)
N10 0.029(4) 0.019(4) 0.037(4) -0.002(3) 0.000(3) 0.005(3)
C89 0.037(5) 0.018(4) 0.043(5) -0.003(4) 0.009(4) 0.001(4)
C3 0.026(4) 0.014(4) 0.034(5) -0.001(3) 0.005(3) 0.001(3)
C45 0.029(5) 0.024(5) 0.049(6) 0.006(4) 0.018(4) 0.017(4)
C16 0.038(5) 0.016(5) 0.041(5) -0.007(3) 0.016(4) -0.010(4)
C73 0.025(4) 0.021(5) 0.037(5) -0.006(4) 0.002(4) 0.004(3)
C53 0.041(5) 0.030(5) 0.040(5) -0.001(4) 0.008(4) -0.005(4)
C9 0.034(5) 0.030(5) 0.025(4) 0.000(3) 0.007(3) 0.004(4)
C92 0.037(6) 0.029(6) 0.063(7) 0.003(5) 0.004(5) 0.007(4)
C86 0.038(5) 0.018(4) 0.036(5) 0.002(4) 0.009(4) 0.000(4)
C85 0.031(4) 0.014(4) 0.029(4) -0.003(3) 0.001(3) -0.007(3)
C35 0.025(4) 0.032(5) 0.026(4) -0.007(3) 0.004(3) -0.004(3)
C48 0.040(5) 0.026(5) 0.028(4) -0.002(4) 0.007(4) 0.002(4)
C20 0.029(4) 0.026(5) 0.036(5) -0.003(4) 0.011(4) -0.007(4)
C12 0.032(5) 0.037(5) 0.037(5) -0.003(4) 0.000(4) -0.003(4)
C78 0.031(5) 0.030(5) 0.038(5) -0.001(4) 0.011(4) 0.003(4)
C68 0.023(4) 0.023(5) 0.063(7) 0.012(4) 0.003(4) -0.011(4)
N22 0.044(5) 0.018(4) 0.051(5) 0.002(3) 0.006(4) 0.005(3)
C83 0.038(5) 0.032(5) 0.035(5) 0.000(4) 0.010(4) 0.005(4)
C4 0.025(4) 0.017(4) 0.029(4) 0.001(3) 0.005(3) -0.005(3)
C43 0.037(5) 0.024(5) 0.040(5) 0.004(4) 0.003(4) 0.008(4)
C55 0.055(6) 0.017(5) 0.053(6) -0.002(4) 0.012(5) 0.007(4)
N26 0.043(5) 0.020(4) 0.046(5) -0.001(3) 0.020(4) 0.001(3)
C2 0.036(5) 0.025(5) 0.036(5) 0.000(4) 0.011(4) -0.010(4)
C46 0.037(5) 0.025(5) 0.039(5) -0.008(4) 0.012(4) -0.009(4)
C47 0.017(4) 0.028(5) 0.049(6) 0.002(4) 0.004(4) -0.010(3)
C10 0.040(5) 0.024(5) 0.039(5) 0.004(4) 0.016(4) 0.004(4)
C7 0.039(5) 0.019(4) 0.034(5) -0.001(4) 0.011(4) -0.003(4)
C91 0.043(5) 0.031(5) 0.042(5) -0.001(4) 0.009(4) 0.015(4)
C17 0.041(5) 0.019(5) 0.045(5) 0.000(4) 0.016(4) 0.003(4)
C42 0.028(4) 0.025(4) 0.026(4) 0.001(3) 0.006(3) 0.000(3)
C88 0.028(4) 0.020(4) 0.033(5) 0.000(3) 0.009(3) -0.002(3)
C22 0.021(4) 0.035(6) 0.050(6) -0.002(4) 0.005(4) 0.000(4)
C26 0.032(4) 0.008(4) 0.035(4) 0.004(3) 0.007(3) -0.003(3)
C34 0.023(4) 0.023(4) 0.034(4) 0.000(3) 0.004(3) -0.004(3)
C54 0.044(6) 0.021(5) 0.047(6) 0.001(4) 0.010(4) -0.007(4)
C69 0.028(5) 0.029(5) 0.041(5) -0.002(4) 0.002(4) 0.008(4)
C52 0.033(5) 0.016(5) 0.039(5) -0.003(3) 0.003(4) -0.002(3)
C31 0.026(4) 0.027(5) 0.035(5) 0.001(4) 0.009(3) 0.011(4)
C49 0.033(5) 0.029(5) 0.031(5) 0.005(4) 0.009(4) -0.009(4)
C11 0.040(5) 0.024(5) 0.049(6) 0.005(4) 0.018(4) -0.003(4)
C71 0.021(4) 0.029(5) 0.041(5) -0.001(4) 0.004(3) 0.000(3)
C36 0.037(5) 0.023(4) 0.028(4) -0.002(3) 0.012(4) 0.002(4)
C25 0.040(5) 0.019(4) 0.027(4) 0.001(3) 0.008(3) -0.005(4)
C64 0.032(5) 0.021(4) 0.036(5) -0.002(4) 0.002(4) 0.001(3)
C5 0.036(5) 0.016(4) 0.031(4) -0.001(3) 0.007(4) 0.001(4)
C82 0.029(4) 0.029(5) 0.047(6) 0.003(4) 0.014(4) 0.005(4)
C33 0.046(5) 0.033(5) 0.040(5) 0.007(4) 0.020(4) 0.002(4)
C30 0.030(4) 0.021(4) 0.032(4) 0.000(3) 0.007(4) 0.011(3)
C44 0.039(5) 0.027(5) 0.040(5) 0.004(4) -0.003(4) 0.005(4)
C62 0.030(4) 0.015(4) 0.055(6) 0.002(4) 0.011(4) 0.007(4)
C27 0.032(5) 0.016(4) 0.039(5) 0.004(3) 0.007(4) -0.003(3)
C41 0.027(4) 0.021(4) 0.032(4) -0.002(3) 0.009(3) -0.002(3)
C70 0.038(5) 0.033(5) 0.028(4) 0.012(4) -0.001(4) -0.001(4)
C75 0.044(5) 0.020(4) 0.033(5) -0.004(4) 0.006(4) -0.008(4)
C74 0.032(5) 0.024(5) 0.038(5) 0.007(4) 0.005(4) 0.004(4)
C1 0.035(5) 0.026(5) 0.038(5) 0.004(4) 0.014(4) -0.008(4)
N23 0.039(5) 0.020(4) 0.066(6) -0.001(4) 0.014(4) 0.001(3)
C6 0.035(5) 0.015(4) 0.036(5) 0.001(3) 0.003(4) 0.002(4)
C61 0.032(5) 0.029(5) 0.044(5) -0.002(4) 0.011(4) 0.007(4)
C90 0.033(5) 0.026(5) 0.056(6) 0.001(4) 0.004(4) -0.004(4)
C18 0.031(5) 0.019(4) 0.043(5) 0.006(4) 0.012(4) 0.005(4)
C28 0.033(5) 0.016(4) 0.040(5) 0.001(3) 0.005(4) -0.002(3)
C51 0.030(5) 0.032(5) 0.037(5) 0.014(4) -0.001(4) -0.003(4)
C40 0.039(5) 0.020(5) 0.032(5) 0.001(3) 0.007(4) 0.007(4)
C59 0.040(5) 0.025(5) 0.046(6) -0.006(4) 0.001(4) -0.001(4)
C80 0.035(5) 0.032(5) 0.054(6) -0.006(4) 0.021(4) 0.000(4)
C56 0.051(6) 0.025(5) 0.043(6) 0.001(4) 0.005(5) -0.004(4)
C21 0.018(4) 0.032(5) 0.053(6) 0.001(4) 0.006(4) 0.006(4)
C65 0.031(4) 0.023(4) 0.034(5) -0.001(3) 0.004(3) 0.000(3)
C77 0.032(5) 0.031(5) 0.051(6) 0.005(4) 0.007(4) -0.006(4)
C72 0.043(5) 0.022(4) 0.032(5) 0.001(3) 0.005(4) 0.002(4)
C57 0.038(5) 0.017(4) 0.059(6) 0.004(4) 0.012(5) 0.003(4)
C23 0.039(5) 0.037(5) 0.056(6) -0.007(5) 0.024(5) -0.005(4)
C39 0.046(6) 0.016(4) 0.043(5) 0.000(4) 0.016(4) 0.001(4)
C81 0.053(6) 0.029(5) 0.033(5) 0.002(4) 0.008(4) 0.016(4)
C60 0.053(6) 0.029(5) 0.051(6) -0.004(4) -0.010(5) 0.003(5)
C87 0.038(5) 0.028(5) 0.030(5) -0.002(4) 0.006(4) 0.008(4)
C66 0.031(5) 0.026(5) 0.054(6) 0.002(4) 0.009(4) 0.003(4)
C76 0.029(4) 0.029(5) 0.038(5) 0.002(4) 0.012(4) -0.001(4)
C32 0.037(5) 0.023(4) 0.040(5) -0.003(4) 0.013(4) 0.006(4)
C58 0.042(6) 0.024(5) 0.090(9) -0.014(5) -0.007(6) 0.002(5)
C79 0.031(5) 0.035(5) 0.055(6) 0.008(5) 0.011(4) 0.005(4)
C50 0.035(5) 0.023(5) 0.035(5) 0.007(4) 0.005(4) -0.001(4)
C67 0.025(4) 0.023(4) 0.049(6) -0.007(4) 0.005(4) 0.007(4)
C24 0.048(6) 0.033(5) 0.042(5) -0.005(4) 0.020(4) -0.006(4)
C63 0.047(6) 0.031(5) 0.037(5) 0.004(4) 0.008(4) 0.003(4)

loop_
_atom_type_symbol
_atom_type_description
_atom_type_scat_dispersion_real
_atom_type_scat_dispersion_imag
_atom_type_scat_source
C C 0.0181 0.0091 'International Tables Vol C Tables 4.2.6.8 and 6.1.1.4'
H H 0.0000 0.0000 'International Tables Vol C Tables 4.2.6.8 and 6.1.1.4'
F F 0.0727 0.0534 'International Tables Vol C Tables 4.2.6.8 and 6.1.1.4'
Fe Fe -1.1336 3.1974 'International Tables Vol C Tables 4.2.6.8 and 6.1.1.4'
N N 0.0311 0.0180 'International Tables Vol C Tables 4.2.6.8 and 6.1.1.4'
P P 0.2955 0.4335 'International Tables Vol C Tables 4.2.6.8 and 6.1.1.4'

loop_
_exptl_crystal_face_index_h
_exptl_crystal_face_index_k
_exptl_crystal_face_index_l
_exptl_crystal_face_perp_dist
2 -12 -9 0.1346
-2 -12 -7 0.1108
-6 -2 3 0.1217
2 12 7 0.0884
0 -15 7 0.0424
-5 1 8 0.0884
-4 14 1 0.1040
-2 16 -4 0.1136
5 2 -9 0.1586
5 -13 -2 0.0878
6 -1 -5 0.1195

loop_
_geom_angle_atom_site_label_1
_geom_angle_atom_site_label_2
_geom_angle_atom_site_label_3
_geom_angle
_geom_angle_site_symmetry_1
_geom_angle_site_symmetry_3
_geom_angle_publ_flag
N8 Fe1 N2 101.7(3) . . ?
N8 Fe1 N7 79.3(3) . . ?
N8 Fe1 N9 79.2(3) . . ?
N8 Fe1 N4 99.5(3) . . ?
N7 Fe1 N2 91.4(3) . . ?
N7 Fe1 N9 158.5(3) . . ?
N7 Fe1 N4 91.8(3) . . ?
N9 Fe1 N2 93.8(3) . . ?
N9 Fe1 N4 90.9(3) . . ?
N3 Fe1 N8 177.5(3) . . ?
N3 Fe1 N2 79.5(3) . . ?
N3 Fe1 N7 102.9(3) . . ?
N3 Fe1 N9 98.6(3) . . ?
N3 Fe1 N4 79.3(3) . . ?
N4 Fe1 N2 158.8(3) . . ?
N13 Fe2 N19 102.5(3) . . ?
N13 Fe2 N12 80.2(3) . . ?
N13 Fe2 N14 78.6(3) . . ?
N13 Fe2 N17 99.3(3) . . ?
N18 Fe2 N13 177.9(3) . . ?
N18 Fe2 N19 78.7(3) . . ?
N18 Fe2 N12 98.2(3) . . ?
N18 Fe2 N14 103.0(3) . . ?
N18 Fe2 N17 79.5(3) . . ?
N12 Fe2 N19 91.0(3) . . ?
N12 Fe2 N17 93.4(3) . . ?
N14 Fe2 N19 90.8(3) . . ?
N14 Fe2 N12 158.6(3) . . ?
N14 Fe2 N17 92.8(3) . . ?
N17 Fe2 N19 158.1(3) . . ?
F5 P1 F6 90.4(3) . . ?
F5 P1 F1 90.0(3) . . ?
F5 P1 F4 89.9(3) . . ?
F5 P1 F2 179.6(4) . . ?
F5 P1 F3 89.5(3) . . ?
F6 P1 F1 90.3(3) . . ?
F4 P1 F6 89.7(3) . . ?
F4 P1 F1 179.9(4) . . ?
F4 P1 F2 90.1(4) . . ?
F4 P1 F3 90.5(3) . . ?
F2 P1 F6 90.0(3) . . ?
F2 P1 F1 89.9(3) . . ?
F3 P1 F6 179.7(4) . . ?
F3 P1 F1 89.4(3) . . ?
F3 P1 F2 90.1(3) . . ?
F19 P4 F20 89.6(4) . . ?
F19 P4 F22 179.4(4) . . ?
F19 P4 F24 90.4(3) . . ?
F19 P4 F23 90.2(4) . . ?
F20 P4 F22 90.2(4) . . ?
F20 P4 F24 89.5(3) . . ?
F20 P4 F23 178.5(4) . . ?
F22 P4 F24 88.9(3) . . ?
F21 P4 F19 90.3(4) . . ?
F21 P4 F20 89.5(4) . . ?
F21 P4 F22 90.3(3) . . ?
F21 P4 F24 178.8(4) . . ?
F21 P4 F23 91.9(4) . . ?
F23 P4 F22 90.0(4) . . ?
F23 P4 F24 89.0(4) . . ?
F10 P2 F7 179.6(4) . . ?
F9 P2 F10 89.7(4) . . ?
F9 P2 F7 90.7(4) . . ?
F9 P2 F8 90.6(4) . . ?
F9 P2 F12 178.2(5) . . ?
F9 P2 F11 89.0(4) . . ?
F8 P2 F10 89.5(4) . . ?
F8 P2 F7 90.5(4) . . ?
F8 P2 F12 90.8(4) . . ?
F12 P2 F10 89.2(3) . . ?
F12 P2 F7 90.4(4) . . ?
F11 P2 F10 90.1(4) . . ?
F11 P2 F7 89.9(4) . . ?
F11 P2 F8 179.4(5) . . ?
F11 P2 F12 89.6(4) . . ?
F16 P3 F18 90.4(4) . . ?
F16 P3 F17 90.2(4) . . ?
F16 P3 F15 90.6(4) . . ?
F16 P3 F14 90.5(4) . . ?
F16 P3 F13 179.1(4) . . ?
F18 P3 F13 90.0(4) . . ?
F17 P3 F18 90.0(4) . . ?
F17 P3 F15 89.7(4) . . ?
F17 P3 F13 88.9(4) . . ?
F15 P3 F18 178.9(4) . . ?
F15 P3 F13 89.0(4) . . ?
F14 P3 F18 90.3(4) . . ?
F14 P3 F17 179.3(4) . . ?
F14 P3 F15 90.0(4) . . ?
F14 P3 F13 90.4(4) . . ?
C19 N8 Fe1 120.1(6) . . ?
C19 N8 C15 120.1(7) . . ?
C15 N8 Fe1 119.8(6) . . ?
N7 N6 H6 124.9 . . ?
C12 N6 H6 124.9 . . ?
C12 N6 N7 110.1(7) . . ?
C26 N13 Fe2 119.0(6) . . ?
C30 N13 Fe2 120.3(6) . . ?
C30 N13 C26 120.6(7) . . ?
N1 N2 Fe1 137.6(6) . . ?
N1 N2 C3 107.3(7) . . ?
C3 N2 Fe1 115.0(6) . . ?
N6 N7 Fe1 138.2(6) . . ?
C14 N7 Fe1 116.0(6) . . ?
C14 N7 N6 105.7(7) . . ?
N14 N15 H15 124.3 . . ?
C33 N15 H15 124.3 . . ?
C33 N15 N14 111.3(7) . . ?
N10 N9 Fe1 138.1(6) . . ?
C20 N9 Fe1 115.8(6) . . ?
C20 N9 N10 105.9(7) . . ?
N12 N11 H11A 124.1 . . ?
C23 N11 H11A 124.1 . . ?
C23 N11 N12 111.8(8) . . ?
C46 N21 C45 116.9(8) . . ?
C92 N28 C91 117.1(9) . . ?
N2 N1 H1 124.6 . . ?
N2 N1 C1 110.8(8) . . ?
C1 N1 H1 124.6 . . ?
C70 N25 C69 117.2(8) . . ?
C37 N18 Fe2 119.3(6) . . ?
C41 N18 Fe2 120.8(6) . . ?
C41 N18 C37 119.9(8) . . ?
C8 N3 Fe1 120.1(6) . . ?
C4 N3 Fe1 120.0(6) . . ?
C4 N3 C8 119.9(7) . . ?
N4 N5 H5 124.6 . . ?
C11 N5 H5 124.6 . . ?
C11 N5 N4 110.9(7) . . ?
C82 N27 C81 114.8(8) . . ?
N19 N20 H20 124.9 . . ?
N19 N20 C44 110.3(8) . . ?
C44 N20 H20 124.9 . . ?
N7 C14 C13 110.6(8) . . ?
N7 C14 C15 115.1(7) . . ?
C13 C14 C15 134.3(9) . . ?
N20 N19 Fe2 137.2(6) . . ?
N20 N19 C42 107.1(7) . . ?
C42 N19 Fe2 115.6(6) . . ?
C14 C13 H13 127.7 . . ?
C12 C13 C14 104.7(8) . . ?
C12 C13 H13 127.7 . . ?
N11 N12 Fe2 139.4(6) . . ?
N11 N12 C25 105.0(7) . . ?
C25 N12 Fe2 115.2(6) . . ?
N3 C8 C9 110.3(7) . . ?
N3 C8 C7 122.0(8) . . ?
C7 C8 C9 127.6(8) . . ?
N8 C19 C20 110.0(8) . . ?
N8 C19 C18 121.1(8) . . ?
C18 C19 C20 128.8(9) . . ?
N15 N14 Fe2 138.7(6) . . ?
N15 N14 C31 105.3(7) . . ?
C31 N14 Fe2 116.0(6) . . ?
N16 N17 Fe2 137.0(6) . . ?
C36 N17 Fe2 116.4(6) . . ?
C36 N17 N16 106.1(7) . . ?
N5 N4 Fe1 138.2(6) . . ?
N5 N4 C9 106.6(7) . . ?
C9 N4 Fe1 114.9(6) . . ?
N17 N16 H16A 125.0 . . ?
C34 N16 N17 110.0(7) . . ?
C34 N16 H16A 125.0 . . ?
N18 C37 C36 110.7(8) . . ?
C38 C37 N18 120.3(8) . . ?
C38 C37 C36 128.9(9) . . ?
C37 C38 H38 120.1 . . ?
C37 C38 C39 119.8(9) . . ?
C39 C38 H38 120.1 . . ?
C68 N24 C67 117.9(8) . . ?
C85 C84 H84 120.8 . . ?
C82 C84 H84 120.8 . . ?
C82 C84 C85 118.5(9) . . ?
C30 C29 H29 120.5 . . ?
C28 C29 H29 120.5 . . ?
C28 C29 C30 119.0(8) . . ?
N8 C15 C14 109.7(7) . . ?
N8 C15 C16 121.8(8) . . ?
C16 C15 C14 128.5(8) . . ?
N9 N10 H10 124.5 . . ?
C22 N10 N9 110.9(7) . . ?
C22 N10 H10 124.5 . . ?
C91 C89 H89 120.0 . . ?
C88 C89 H89 120.0 . . ?
C88 C89 C91 120.0(9) . . ?
N2 C3 C4 114.4(7) . . ?
N2 C3 C2 110.7(8) . . ?
C2 C3 C4 134.7(8) . . ?
N21 C45 H45 118.9 . . ?
N21 C45 C47 122.1(8) . . ?
C47 C45 H45 118.9 . . ?
C15 C16 H16 121.0 . . ?
C15 C16 C17 118.0(9) . . ?
C17 C16 H16 121.0 . . ?
C71 C73 C74 120.1(8) . . ?
C72 C73 C71 116.9(9) . . ?
C72 C73 C74 123.0(8) . . ?
C55 C53 H53 119.8 . . ?
C52 C53 H53 119.8 . . ?
C52 C53 C55 120.3(10) . . ?
N4 C9 C8 115.2(8) . . ?
N4 C9 C10 109.4(8) . . ?
C10 C9 C8 135.5(9) . . ?
N28 C92 H92 118.2 . . ?
N28 C92 C90 123.6(10) . . ?
C90 C92 H92 118.2 . . ?
H86A C86 H86B 107.9 . . ?
C85 C86 H86A 109.2 . . ?
C85 C86 H86B 109.2 . . ?
C85 C86 C87 111.9(7) . . ?
C87 C86 H86A 109.2 . . ?
C87 C86 H86B 109.2 . . ?
C84 C85 C86 121.1(8) . . ?
C83 C85 C84 117.5(8) . . ?
C83 C85 C86 121.4(8) . . ?
C34 C35 H35 127.7 . . ?
C34 C35 C36 104.7(8) . . ?
C36 C35 H35 127.7 . . ?
C46 C48 H48 120.8 . . ?
C49 C48 H48 120.8 . . ?
C49 C48 C46 118.4(9) . . ?
N9 C20 C19 114.8(8) . . ?
N9 C20 C21 110.5(8) . . ?
C21 C20 C19 134.7(9) . . ?
N6 C12 C13 108.9(8) . . ?
N6 C12 H12 125.6 . . ?
C13 C12 H12 125.6 . . ?
C80 C78 H78 120.4 . . ?
C76 C78 H78 120.4 . . ?
C76 C78 C80 119.3(9) . . ?
N24 C68 H68 118.4 . . ?
N24 C68 C66 123.1(9) . . ?
C66 C68 H68 118.4 . . ?
C55 N22 C56 116.0(8) . . ?
C85 C83 H83 120.1 . . ?
C81 C83 C85 119.9(9) . . ?
C81 C83 H83 120.1 . . ?
N3 C4 C3 111.0(7) . . ?
N3 C4 C5 121.7(8) . . ?
C5 C4 C3 127.2(8) . . ?
C42 C43 H43 127.2 . . ?
C44 C43 H43 127.2 . . ?
C44 C43 C42 105.5(8) . . ?
C53 C55 H55 118.3 . . ?
N22 C55 C53 123.4(10) . . ?
N22 C55 H55 118.3 . . ?
C79 N26 C80 116.4(9) . . ?
C3 C2 H2 128.3 . . ?
C3 C2 C1 103.4(8) . . ?
C1 C2 H2 128.3 . . ?
N21 C46 C48 124.6(9) . . ?
N21 C46 H46 117.7 . . ?
C48 C46 H46 117.7 . . ?
C45 C47 H47 120.0 . . ?
C45 C47 C49 119.9(8) . . ?
C49 C47 H47 120.0 . . ?
C9 C10 H10A 128.0 . . ?
C11 C10 C9 103.9(8) . . ?
C11 C10 H10A 128.0 . . ?
C8 C7 H7 121.2 . . ?
C8 C7 C6 117.5(8) . . ?
C6 C7 H7 121.2 . . ?
N28 C91 C89 122.7(9) . . ?
N28 C91 H91 118.7 . . ?
C89 C91 H91 118.7 . . ?
C16 C17 H17 119.9 . . ?
C16 C17 C18 120.2(9) . . ?
C18 C17 H17 119.9 . . ?
N19 C42 C43 110.0(8) . . ?
N19 C42 C41 114.5(8) . . ?
C43 C42 C41 135.2(9) . . ?
C89 C88 C90 118.2(9) . . ?
C89 C88 C87 120.5(8) . . ?
C90 C88 C87 121.1(8) . . ?
N10 C22 H22 126.1 . . ?
N10 C22 C21 107.7(8) . . ?
C21 C22 H22 126.1 . . ?
N13 C26 C25 110.9(7) . . ?
N13 C26 C27 121.4(8) . . ?
C27 C26 C25 127.8(8) . . ?
N16 C34 C35 109.2(8) . . ?
N16 C34 H34 125.4 . . ?
C35 C34 H34 125.4 . . ?
C52 C54 H54 119.9 . . ?
C52 C54 C56 120.1(10) . . ?
C56 C54 H54 119.9 . . ?
N25 C69 H69 117.9 . . ?
C71 C69 N25 124.1(9) . . ?
C71 C69 H69 117.9 . . ?
C53 C52 C51 121.3(9) . . ?
C54 C52 C53 116.4(9) . . ?
C54 C52 C51 122.3(9) . . ?
N14 C31 C30 114.5(7) . . ?
N14 C31 C32 110.5(8) . . ?
C32 C31 C30 135.0(9) . . ?
C48 C49 C47 117.9(9) . . ?
C48 C49 C50 121.7(9) . . ?
C47 C49 C50 120.4(8) . . ?
N5 C11 C10 109.2(8) . . ?
N5 C11 H11 125.4 . . ?
C10 C11 H11 125.4 . . ?
C73 C71 H71 120.4 . . ?
C69 C71 C73 119.2(9) . . ?
C69 C71 H71 120.4 . . ?
N17 C36 C37 113.8(8) . . ?
N17 C36 C35 110.0(8) . . ?
C35 C36 C37 136.2(9) . . ?
N12 C25 C26 114.6(7) . . ?
N12 C25 C24 110.0(8) . . ?
C24 C25 C26 135.3(8) . . ?
C65 C64 C63 121.6(9) . . ?
C66 C64 C65 116.4(8) . . ?
C66 C64 C63 122.0(9) . . ?
C4 C5 H5A 120.5 . . ?
C4 C5 C6 119.0(8) . . ?
C6 C5 H5A 120.5 . . ?
N27 C82 C84 125.4(9) . . ?
N27 C82 H82 117.3 . . ?
C84 C82 H82 117.3 . . ?
N15 C33 H33 125.6 . . ?
N15 C33 C32 108.8(8) . . ?
C32 C33 H33 125.6 . . ?
N13 C30 C29 120.2(8) . . ?
N13 C30 C31 110.5(8) . . ?
C29 C30 C31 129.3(8) . . ?
N20 C44 C43 107.1(8) . . ?
N20 C44 H44 126.5 . . ?
C43 C44 H44 126.5 . . ?
H62A C62 H62B 107.8 . . ?
C61 C62 H62A 109.0 . . ?
C61 C62 H62B 109.0 . . ?
C61 C62 C63 112.7(8) . . ?
C63 C62 H62A 109.0 . . ?
C63 C62 H62B 109.0 . . ?
C26 C27 H27 121.1 . . ?
C28 C27 C26 117.9(8) . . ?
C28 C27 H27 121.1 . . ?
N18 C41 C42 110.3(8) . . ?
N18 C41 C40 120.8(8) . . ?
C40 C41 C42 128.8(8) . . ?
N25 C70 H70 118.9 . . ?
N25 C70 C72 122.1(9) . . ?
C72 C70 H70 118.9 . . ?
H75A C75 H75B 108.1 . . ?
C74 C75 H75A 109.5 . . ?
C74 C75 H75B 109.5 . . ?
C74 C75 C76 110.7(8) . . ?
C76 C75 H75A 109.5 . . ?
C76 C75 H75B 109.5 . . ?
C73 C74 H74A 108.5 . . ?
C73 C74 H74B 108.5 . . ?
C75 C74 C73 115.3(8) . . ?
C75 C74 H74A 108.5 . . ?
C75 C74 H74B 108.5 . . ?
H74A C74 H74B 107.5 . . ?
N1 C1 C2 107.8(8) . . ?
N1 C1 H1A 126.1 . . ?
C2 C1 H1A 126.1 . . ?
C57 N23 C58 117.0(9) . . ?
C7 C6 H6A 120.1 . . ?
C5 C6 C7 119.7(8) . . ?
C5 C6 H6A 120.1 . . ?
C59 C61 C62 122.2(9) . . ?
C60 C61 C62 120.0(9) . . ?
C60 C61 C59 117.9(9) . . ?
C92 C90 H90 120.8 . . ?
C88 C90 C92 118.4(10) . . ?
C88 C90 H90 120.8 . . ?
C19 C18 C17 118.8(9) . . ?
C19 C18 H18 120.6 . . ?
C17 C18 H18 120.6 . . ?
C29 C28 H28 119.5 . . ?
C27 C28 C29 121.0(8) . . ?
C27 C28 H28 119.5 . . ?
C52 C51 H51A 108.8 . . ?
C52 C51 H51B 108.8 . . ?
C52 C51 C50 113.8(8) . . ?
H51A C51 H51B 107.7 . . ?
C50 C51 H51A 108.8 . . ?
C50 C51 H51B 108.8 . . ?
C41 C40 H40 120.3 . . ?
C39 C40 C41 119.3(8) . . ?
C39 C40 H40 120.3 . . ?
C61 C59 H59 120.5 . . ?
C57 C59 C61 119.1(9) . . ?
C57 C59 H59 120.5 . . ?
C78 C80 H80 118.6 . . ?
N26 C80 C78 122.9(9) . . ?
N26 C80 H80 118.6 . . ?
N22 C56 C54 123.8(10) . . ?
N22 C56 H56 118.1 . . ?
C54 C56 H56 118.1 . . ?
C20 C21 H21 127.5 . . ?
C22 C21 C20 104.9(8) . . ?
C22 C21 H21 127.5 . . ?
C64 C65 H65 119.7 . . ?
C67 C65 C64 120.5(9) . . ?
C67 C65 H65 119.7 . . ?
C76 C77 H77 120.0 . . ?
C76 C77 C79 120.1(9) . . ?
C79 C77 H77 120.0 . . ?
C73 C72 C70 120.4(9) . . ?
C73 C72 H72 119.8 . . ?
C70 C72 H72 119.8 . . ?
N23 C57 C59 122.8(10) . . ?
N23 C57 H57 118.6 . . ?
C59 C57 H57 118.6 . . ?
N11 C23 H23 125.4 . . ?
N11 C23 C24 109.2(8) . . ?
C24 C23 H23 125.4 . . ?
C38 C39 H39 120.1 . . ?
C40 C39 C38 119.9(9) . . ?
C40 C39 H39 120.1 . . ?
N27 C81 C83 123.9(9) . . ?
N27 C81 H81 118.0 . . ?
C83 C81 H81 118.0 . . ?
C61 C60 H60 120.0 . . ?
C61 C60 C58 119.9(10) . . ?
C58 C60 H60 120.0 . . ?
C86 C87 H87A 108.7 . . ?
C86 C87 H87B 108.7 . . ?
C88 C87 C86 114.0(8) . . ?
C88 C87 H87A 108.7 . . ?
C88 C87 H87B 108.7 . . ?
H87A C87 H87B 107.6 . . ?
C68 C66 H66 120.2 . . ?
C64 C66 C68 119.7(9) . . ?
C64 C66 H66 120.2 . . ?
C78 C76 C75 120.2(9) . . ?
C77 C76 C78 117.6(9) . . ?
C77 C76 C75 122.2(9) . . ?
C31 C32 H32 128.0 . . ?
C33 C32 C31 104.0(8) . . ?
C33 C32 H32 128.0 . . ?
N23 C58 C60 123.2(11) . . ?
N23 C58 H58 118.4 . . ?
C60 C58 H58 118.4 . . ?
N26 C79 C77 123.7(10) . . ?
N26 C79 H79 118.2 . . ?
C77 C79 H79 118.2 . . ?
C49 C50 C51 112.2(8) . . ?
C49 C50 H50A 109.2 . . ?
C49 C50 H50B 109.2 . . ?
C51 C50 H50A 109.2 . . ?
C51 C50 H50B 109.2 . . ?
H50A C50 H50B 107.9 . . ?
N24 C67 C65 122.4(8) . . ?
N24 C67 H67 118.8 . . ?
C65 C67 H67 118.8 . . ?
C25 C24 H24 128.0 . . ?
C23 C24 C25 104.0(8) . . ?
C23 C24 H24 128.0 . . ?
C64 C63 C62 110.8(8) . . ?
C64 C63 H63A 109.5 . . ?
C64 C63 H63B 109.5 . . ?
C62 C63 H63A 109.5 . . ?
C62 C63 H63B 109.5 . . ?
H63A C63 H63B 108.1 . . ?

loop_
_geom_bond_atom_site_label_1
_geom_bond_atom_site_label_2
_geom_bond_distance
_geom_bond_site_symmetry_2
_geom_bond_publ_flag
Fe1 N8 1.926(7) . ?
Fe1 N2 1.994(7) . ?
Fe1 N7 1.965(7) . ?
Fe1 N9 1.966(7) . ?
Fe1 N3 1.926(7) . ?
Fe1 N4 1.984(8) . ?
Fe2 N13 1.920(7) . ?
Fe2 N18 1.910(7) . ?
Fe2 N19 1.985(7) . ?
Fe2 N12 1.967(7) . ?
Fe2 N14 1.966(7) . ?
Fe2 N17 1.979(8) . ?
P1 F5 1.599(6) . ?
P1 F6 1.609(6) . ?
P1 F1 1.614(6) . ?
P1 F4 1.601(6) . ?
P1 F2 1.606(6) . ?
P1 F3 1.604(5) . ?
P4 F19 1.598(6) . ?
P4 F20 1.604(7) . ?
P4 F22 1.606(6) . ?
P4 F21 1.597(6) . ?
P4 F24 1.609(6) . ?
P4 F23 1.605(7) . ?
P2 F10 1.600(6) . ?
P2 F7 1.602(6) . ?
P2 F9 1.584(6) . ?
P2 F8 1.590(6) . ?
P2 F12 1.590(6) . ?
P2 F11 1.587(7) . ?
P3 F16 1.582(6) . ?
P3 F18 1.604(6) . ?
P3 F17 1.595(7) . ?
P3 F15 1.601(6) . ?
P3 F14 1.592(7) . ?
P3 F13 1.617(7) . ?
N8 C19 1.348(11) . ?
N8 C15 1.364(11) . ?
N6 H6 0.8600 . ?
N6 N7 1.362(10) . ?
N6 C12 1.356(12) . ?
N13 C26 1.367(11) . ?
N13 C30 1.352(11) . ?
N2 N1 1.324(10) . ?
N2 C3 1.355(11) . ?
N7 C14 1.349(12) . ?
N15 H15 0.8600 . ?
N15 N14 1.349(10) . ?
N15 C33 1.338(12) . ?
N9 N10 1.360(10) . ?
N9 C20 1.351(12) . ?
N11 H11A 0.8600 . ?
N11 N12 1.342(10) . ?
N11 C23 1.327(12) . ?
N21 C45 1.353(13) . ?
N21 C46 1.320(13) . ?
N28 C92 1.335(13) . ?
N28 C91 1.353(14) . ?
N1 H1 0.8600 . ?
N1 C1 1.355(11) . ?
N25 C69 1.357(13) . ?
N25 C70 1.344(13) . ?
N18 C37 1.381(12) . ?
N18 C41 1.351(12) . ?
N3 C8 1.347(11) . ?
N3 C4 1.341(11) . ?
N5 H5 0.8600 . ?
N5 N4 1.338(10) . ?
N5 C11 1.324(12) . ?
N27 C82 1.328(13) . ?
N27 C81 1.364(14) . ?
N20 H20 0.8600 . ?
N20 N19 1.335(10) . ?
N20 C44 1.376(12) . ?
C14 C13 1.408(13) . ?
C14 C15 1.451(12) . ?
N19 C42 1.353(12) . ?
C13 H13 0.9300 . ?
C13 C12 1.365(14) . ?
N12 C25 1.368(11) . ?
C8 C9 1.449(12) . ?
C8 C7 1.397(12) . ?
C19 C20 1.449(13) . ?
C19 C18 1.376(13) . ?
N14 C31 1.362(12) . ?
N17 N16 1.359(10) . ?
N17 C36 1.348(12) . ?
N4 C9 1.356(12) . ?
N16 H16A 0.8600 . ?
N16 C34 1.348(11) . ?
C37 C38 1.381(13) . ?
C37 C36 1.451(13) . ?
C38 H38 0.9300 . ?
C38 C39 1.404(14) . ?
N24 C68 1.326(13) . ?
N24 C67 1.326(13) . ?
C84 H84 0.9300 . ?
C84 C85 1.395(13) . ?
C84 C82 1.379(14) . ?
C29 H29 0.9300 . ?
C29 C30 1.406(12) . ?
C29 C28 1.392(13) . ?
C15 C16 1.381(13) . ?
N10 H10 0.8600 . ?
N10 C22 1.354(12) . ?
C89 H89 0.9300 . ?
C89 C91 1.380(14) . ?
C89 C88 1.375(13) . ?
C3 C4 1.466(12) . ?
C3 C2 1.394(13) . ?
C45 H45 0.9300 . ?
C45 C47 1.362(13) . ?
C16 H16 0.9300 . ?
C16 C17 1.385(14) . ?
C73 C71 1.421(13) . ?
C73 C74 1.518(12) . ?
C73 C72 1.384(13) . ?
C53 H53 0.9300 . ?
C53 C55 1.411(15) . ?
C53 C52 1.396(14) . ?
C9 C10 1.409(13) . ?
C92 H92 0.9300 . ?
C92 C90 1.394(14) . ?
C86 H86A 0.9700 . ?
C86 H86B 0.9700 . ?
C86 C85 1.512(12) . ?
C86 C87 1.537(12) . ?
C85 C83 1.374(13) . ?
C35 H35 0.9300 . ?
C35 C34 1.359(13) . ?
C35 C36 1.413(13) . ?
C48 H48 0.9300 . ?
C48 C46 1.376(13) . ?
C48 C49 1.367(13) . ?
C20 C21 1.405(14) . ?
C12 H12 0.9300 . ?
C78 H78 0.9300 . ?
C78 C80 1.397(14) . ?
C78 C76 1.375(13) . ?
C68 H68 0.9300 . ?
C68 C66 1.394(13) . ?
N22 C55 1.342(14) . ?
N22 C56 1.362(14) . ?
C83 H83 0.9300 . ?
C83 C81 1.371(14) . ?
C4 C5 1.377(12) . ?
C43 H43 0.9300 . ?
C43 C42 1.391(13) . ?
C43 C44 1.385(14) . ?
C55 H55 0.9300 . ?
N26 C80 1.347(14) . ?
N26 C79 1.325(13) . ?
C2 H2 0.9300 . ?
C2 C1 1.418(14) . ?
C46 H46 0.9300 . ?
C47 H47 0.9300 . ?
C47 C49 1.395(13) . ?
C10 H10A 0.9300 . ?
C10 C11 1.382(13) . ?
C7 H7 0.9300 . ?
C7 C6 1.399(13) . ?
C91 H91 0.9300 . ?
C17 H17 0.9300 . ?
C17 C18 1.409(14) . ?
C42 C41 1.441(12) . ?
C88 C90 1.393(13) . ?
C88 C87 1.494(12) . ?
C22 H22 0.9300 . ?
C22 C21 1.388(14) . ?
C26 C25 1.446(12) . ?
C26 C27 1.402(11) . ?
C34 H34 0.9300 . ?
C54 H54 0.9300 . ?
C54 C52 1.393(14) . ?
C54 C56 1.398(13) . ?
C69 H69 0.9300 . ?
C69 C71 1.355(13) . ?
C52 C51 1.489(12) . ?
C31 C30 1.426(13) . ?
C31 C32 1.406(12) . ?
C49 C50 1.518(12) . ?
C11 H11 0.9300 . ?
C71 H71 0.9300 . ?
C25 C24 1.410(13) . ?
C64 C65 1.395(12) . ?
C64 C66 1.374(14) . ?
C64 C63 1.499(13) . ?
C5 H5A 0.9300 . ?
C5 C6 1.394(13) . ?
C82 H82 0.9300 . ?
C33 H33 0.9300 . ?
C33 C32 1.380(14) . ?
C44 H44 0.9300 . ?
C62 H62A 0.9700 . ?
C62 H62B 0.9700 . ?
C62 C61 1.528(12) . ?
C62 C63 1.553(14) . ?
C27 H27 0.9300 . ?
C27 C28 1.382(13) . ?
C41 C40 1.419(12) . ?
C70 H70 0.9300 . ?
C70 C72 1.395(13) . ?
C75 H75A 0.9700 . ?
C75 H75B 0.9700 . ?
C75 C74 1.502(13) . ?
C75 C76 1.517(13) . ?
C74 H74A 0.9700 . ?
C74 H74B 0.9700 . ?
C1 H1A 0.9300 . ?
N23 C57 1.333(14) . ?
N23 C58 1.336(15) . ?
C6 H6A 0.9300 . ?
C61 C59 1.386(14) . ?
C61 C60 1.358(15) . ?
C90 H90 0.9300 . ?
C18 H18 0.9300 . ?
C28 H28 0.9300 . ?
C51 H51A 0.9700 . ?
C51 H51B 0.9700 . ?
C51 C50 1.535(14) . ?
C40 H40 0.9300 . ?
C40 C39 1.358(14) . ?
C59 H59 0.9300 . ?
C59 C57 1.380(13) . ?
C80 H80 0.9300 . ?
C56 H56 0.9300 . ?
C21 H21 0.9300 . ?
C65 H65 0.9300 . ?
C65 C67 1.381(13) . ?
C77 H77 0.9300 . ?
C77 C76 1.364(14) . ?
C77 C79 1.383(14) . ?
C72 H72 0.9300 . ?
C57 H57 0.9300 . ?
C23 H23 0.9300 . ?
C23 C24 1.369(14) . ?
C39 H39 0.9300 . ?
C81 H81 0.9300 . ?
C60 H60 0.9300 . ?
C60 C58 1.368(15) . ?
C87 H87A 0.9700 . ?
C87 H87B 0.9700 . ?
C66 H66 0.9300 . ?
C32 H32 0.9300 . ?
C58 H58 0.9300 . ?
C79 H79 0.9300 . ?
C50 H50A 0.9700 . ?
C50 H50B 0.9700 . ?
C67 H67 0.9300 . ?
C24 H24 0.9300 . ?
C63 H63A 0.9700 . ?
C63 H63B 0.9700 . ?

loop_
_geom_torsion_atom_site_label_1
_geom_torsion_atom_site_label_2
_geom_torsion_atom_site_label_3
_geom_torsion_atom_site_label_4
_geom_torsion
_geom_torsion_site_symmetry_1
_geom_torsion_site_symmetry_2
_geom_torsion_site_symmetry_3
_geom_torsion_site_symmetry_4
_geom_torsion_publ_flag
Fe1 N8 C19 C20 3.9(10) . . . . ?
Fe1 N8 C19 C18 -179.6(7) . . . . ?
Fe1 N8 C15 C14 0.4(9) . . . . ?
Fe1 N8 C15 C16 -179.9(7) . . . . ?
Fe1 N2 N1 C1 175.0(7) . . . . ?
Fe1 N2 C3 C4 -1.4(9) . . . . ?
Fe1 N2 C3 C2 -177.2(6) . . . . ?
Fe1 N7 C14 C13 178.6(6) . . . . ?
Fe1 N7 C14 C15 -2.4(10) . . . . ?
Fe1 N9 N10 C22 173.3(7) . . . . ?
Fe1 N9 C20 C19 2.4(9) . . . . ?
Fe1 N9 C20 C21 -176.1(6) . . . . ?
Fe1 N3 C8 C9 2.4(10) . . . . ?
Fe1 N3 C8 C7 -179.1(7) . . . . ?
Fe1 N3 C4 C3 -0.1(9) . . . . ?
Fe1 N3 C4 C5 -179.3(7) . . . . ?
Fe1 N4 C9 C8 4.3(10) . . . . ?
Fe1 N4 C9 C10 -175.0(6) . . . . ?
Fe2 N13 C26 C25 -3.3(10) . . . . ?
Fe2 N13 C26 C27 177.0(6) . . . . ?
Fe2 N13 C30 C29 -178.8(6) . . . . ?
Fe2 N13 C30 C31 3.8(10) . . . . ?
Fe2 N18 C37 C38 -178.7(7) . . . . ?
Fe2 N18 C37 C36 4.5(10) . . . . ?
Fe2 N18 C41 C42 1.2(10) . . . . ?
Fe2 N18 C41 C40 178.9(6) . . . . ?
Fe2 N19 C42 C43 -176.5(6) . . . . ?
Fe2 N19 C42 C41 -2.0(10) . . . . ?
Fe2 N12 C25 C26 -2.2(10) . . . . ?
Fe2 N12 C25 C24 173.5(6) . . . . ?
Fe2 N14 C31 C30 -0.8(10) . . . . ?
Fe2 N14 C31 C32 -178.6(6) . . . . ?
Fe2 N17 N16 C34 171.0(6) . . . . ?
Fe2 N17 C36 C37 5.0(10) . . . . ?
Fe2 N17 C36 C35 -172.8(5) . . . . ?
N8 C19 C20 N9 -3.9(11) . . . . ?
N8 C19 C20 C21 174.1(10) . . . . ?
N8 C19 C18 C17 0.1(14) . . . . ?
N8 C15 C16 C17 -1.1(13) . . . . ?
N6 N7 C14 C13 0.5(10) . . . . ?
N6 N7 C14 C15 179.5(7) . . . . ?
N13 C26 C25 N12 3.5(11) . . . . ?
N13 C26 C25 C24 -170.8(11) . . . . ?
N13 C26 C27 C28 1.6(13) . . . . ?
N2 N1 C1 C2 0.9(10) . . . . ?
N2 C3 C4 N3 1.0(10) . . . . ?
N2 C3 C4 C5 -179.9(8) . . . . ?
N2 C3 C2 C1 1.3(10) . . . . ?
N7 N6 C12 C13 0.8(11) . . . . ?
N7 C14 C13 C12 0.0(10) . . . . ?
N7 C14 C15 N8 1.3(11) . . . . ?
N7 C14 C15 C16 -178.4(9) . . . . ?
N15 N14 C31 C30 178.7(7) . . . . ?
N15 N14 C31 C32 0.9(10) . . . . ?
N15 C33 C32 C31 0.5(11) . . . . ?
N9 N10 C22 C21 1.4(11) . . . . ?
N9 C20 C21 C22 1.6(10) . . . . ?
N11 N12 C25 C26 -176.7(7) . . . . ?
N11 N12 C25 C24 -1.0(10) . . . . ?
N11 C23 C24 C25 -0.7(12) . . . . ?
N21 C45 C47 C49 2.2(15) . . . . ?
N28 C92 C90 C88 -1.9(18) . . . . ?
N1 N2 C3 C4 174.9(7) . . . . ?
N1 N2 C3 C2 -0.8(10) . . . . ?
N25 C69 C71 C73 -1.1(14) . . . . ?
N25 C70 C72 C73 -0.7(14) . . . . ?
N18 C37 C38 C39 0.0(14) . . . . ?
N18 C37 C36 N17 -6.0(11) . . . . ?
N18 C37 C36 C35 171.1(9) . . . . ?
N18 C41 C40 C39 -0.4(13) . . . . ?
N3 C8 C9 N4 -4.3(11) . . . . ?
N3 C8 C9 C10 174.8(10) . . . . ?
N3 C8 C7 C6 -0.6(13) . . . . ?
N3 C4 C5 C6 -2.7(13) . . . . ?
N5 N4 C9 C8 179.2(8) . . . . ?
N5 N4 C9 C10 -0.1(10) . . . . ?
N20 N19 C42 C43 1.0(10) . . . . ?
N20 N19 C42 C41 175.6(7) . . . . ?
C14 C13 C12 N6 -0.5(11) . . . . ?
C14 C15 C16 C17 178.6(8) . . . . ?
N19 N20 C44 C43 0.2(11) . . . . ?
N19 C42 C41 N18 0.5(11) . . . . ?
N19 C42 C41 C40 -176.9(8) . . . . ?
C13 C14 C15 N8 -180.0(9) . . . . ?
C13 C14 C15 C16 0.3(17) . . . . ?
N12 N11 C23 C24 0.2(13) . . . . ?
N12 C25 C24 C23 1.1(11) . . . . ?
C8 N3 C4 C3 -178.9(7) . . . . ?
C8 N3 C4 C5 1.9(13) . . . . ?
C8 C9 C10 C11 -180.0(10) . . . . ?
C8 C7 C6 C5 -0.2(13) . . . . ?
C19 N8 C15 C14 -179.5(7) . . . . ?
C19 N8 C15 C16 0.2(13) . . . . ?
C19 C20 C21 C22 -176.5(10) . . . . ?
N14 N15 C33 C32 0.1(11) . . . . ?
N14 C31 C30 N13 -1.8(11) . . . . ?
N14 C31 C30 C29 -178.9(9) . . . . ?
N14 C31 C32 C33 -0.8(11) . . . . ?
N17 N16 C34 C35 -0.1(10) . . . . ?
N4 N5 C11 C10 -1.8(11) . . . . ?
N4 C9 C10 C11 -0.8(11) . . . . ?
N16 N17 C36 C37 178.4(7) . . . . ?
N16 N17 C36 C35 0.5(9) . . . . ?
C37 N18 C41 C42 -177.6(7) . . . . ?
C37 N18 C41 C40 0.1(12) . . . . ?
C37 C38 C39 C40 -0.3(14) . . . . ?
C38 C37 C36 N17 177.7(9) . . . . ?
C38 C37 C36 C35 -5.3(17) . . . . ?
N24 C68 C66 C64 2.2(16) . . . . ?
C84 C85 C83 C81 0.5(14) . . . . ?
C15 N8 C19 C20 -176.2(7) . . . . ?
C15 N8 C19 C18 0.3(13) . . . . ?
C15 C14 C13 C12 -178.8(10) . . . . ?
C15 C16 C17 C18 1.4(14) . . . . ?
N10 N9 C20 C19 177.7(7) . . . . ?
N10 N9 C20 C21 -0.8(10) . . . . ?
N10 C22 C21 C20 -1.7(10) . . . . ?
C89 C88 C90 C92 2.1(15) . . . . ?
C89 C88 C87 C86 58.9(12) . . . . ?
C3 N2 N1 C1 -0.1(10) . . . . ?
C3 C4 C5 C6 178.3(9) . . . . ?
C3 C2 C1 N1 -1.4(10) . . . . ?
C45 N21 C46 C48 2.7(14) . . . . ?
C45 C47 C49 C48 -0.8(14) . . . . ?
C45 C47 C49 C50 -180.0(9) . . . . ?
C16 C17 C18 C19 -1.0(14) . . . . ?
C53 C52 C51 C50 -140.7(9) . . . . ?
C9 C8 C7 C6 177.7(9) . . . . ?
C9 C10 C11 N5 1.6(11) . . . . ?
C92 N28 C91 C89 0.2(15) . . . . ?
C86 C85 C83 C81 179.3(9) . . . . ?
C85 C84 C82 N27 -2.0(16) . . . . ?
C85 C86 C87 C88 -176.1(8) . . . . ?
C85 C83 C81 N27 -1.4(16) . . . . ?
C48 C49 C50 C51 -111.8(10) . . . . ?
C20 N9 N10 C22 -0.4(10) . . . . ?
C20 C19 C18 C17 175.8(9) . . . . ?
C12 N6 N7 Fe1 -178.2(7) . . . . ?
C12 N6 N7 C14 -0.8(10) . . . . ?
C68 N24 C67 C65 0.5(14) . . . . ?
C4 N3 C8 C9 -178.8(8) . . . . ?
C4 N3 C8 C7 -0.3(13) . . . . ?
C4 C3 C2 C1 -173.3(9) . . . . ?
C4 C5 C6 C7 1.8(13) . . . . ?
C43 C42 C41 N18 173.2(10) . . . . ?
C43 C42 C41 C40 -4.2(17) . . . . ?
C55 C53 C52 C54 1.6(14) . . . . ?
C55 C53 C52 C51 -177.2(9) . . . . ?
C55 N22 C56 C54 1.7(16) . . . . ?
C2 C3 C4 N3 175.5(10) . . . . ?
C2 C3 C4 C5 -5.5(16) . . . . ?
C46 N21 C45 C47 -3.0(14) . . . . ?
C46 C48 C49 C47 0.4(13) . . . . ?
C46 C48 C49 C50 179.6(8) . . . . ?
C47 C49 C50 C51 67.4(12) . . . . ?
C7 C8 C9 N4 177.3(9) . . . . ?
C7 C8 C9 C10 -3.6(18) . . . . ?
C91 N28 C92 C90 0.8(17) . . . . ?
C91 C89 C88 C90 -1.2(14) . . . . ?
C91 C89 C88 C87 174.2(9) . . . . ?
C42 C43 C44 N20 0.4(11) . . . . ?
C42 C41 C40 C39 176.8(9) . . . . ?
C88 C89 C91 N28 0.1(15) . . . . ?
C26 N13 C30 C29 -1.1(13) . . . . ?
C26 N13 C30 C31 -178.5(8) . . . . ?
C26 C25 C24 C23 175.5(10) . . . . ?
C26 C27 C28 C29 -0.7(14) . . . . ?
C34 C35 C36 N17 -0.6(10) . . . . ?
C34 C35 C36 C37 -177.7(10) . . . . ?
C54 C52 C51 C50 40.7(13) . . . . ?
C69 N25 C70 C72 1.5(13) . . . . ?
C52 C53 C55 N22 -1.8(17) . . . . ?
C52 C54 C56 N22 -1.9(16) . . . . ?
C52 C51 C50 C49 177.8(8) . . . . ?
C49 C48 C46 N21 -1.5(14) . . . . ?
C11 N5 N4 Fe1 174.1(7) . . . . ?
C11 N5 N4 C9 1.2(10) . . . . ?
C71 C73 C74 C75 -145.7(9) . . . . ?
C71 C73 C72 C70 -0.9(13) . . . . ?
C36 N17 N16 C34 -0.3(9) . . . . ?
C36 C37 C38 C39 176.0(9) . . . . ?
C36 C35 C34 N16 0.4(9) . . . . ?
C25 C26 C27 C28 -178.0(9) . . . . ?
C64 C65 C67 N24 -0.2(14) . . . . ?
C82 N27 C81 C83 0.6(15) . . . . ?
C82 C84 C85 C86 -177.7(9) . . . . ?
C82 C84 C85 C83 1.0(14) . . . . ?
C33 N15 N14 Fe2 178.7(8) . . . . ?
C33 N15 N14 C31 -0.6(10) . . . . ?
C30 N13 C26 C25 179.0(8) . . . . ?
C30 N13 C26 C27 -0.7(13) . . . . ?
C30 C29 C28 C27 -1.1(14) . . . . ?
C30 C31 C32 C33 -177.9(10) . . . . ?
C44 N20 N19 Fe2 176.0(7) . . . . ?
C44 N20 N19 C42 -0.8(10) . . . . ?
C44 C43 C42 N19 -0.9(11) . . . . ?
C44 C43 C42 C41 -173.8(10) . . . . ?
C62 C61 C59 C57 176.3(9) . . . . ?
C62 C61 C60 C58 -177.6(11) . . . . ?
C27 C26 C25 N12 -176.8(8) . . . . ?
C27 C26 C25 C24 8.9(17) . . . . ?
C41 N18 C37 C38 0.1(13) . . . . ?
C41 N18 C37 C36 -176.6(7) . . . . ?
C41 C40 C39 C38 0.5(14) . . . . ?
C70 N25 C69 C71 -0.6(14) . . . . ?
C74 C73 C71 C69 -176.0(8) . . . . ?
C74 C73 C72 C70 176.8(8) . . . . ?
C74 C75 C76 C78 -98.0(10) . . . . ?
C74 C75 C76 C77 80.9(12) . . . . ?
C61 C62 C63 C64 177.2(8) . . . . ?
C61 C59 C57 N23 1.6(16) . . . . ?
C61 C60 C58 N23 1(2) . . . . ?
C90 C88 C87 C86 -125.8(10) . . . . ?
C18 C19 C20 N9 180.0(9) . . . . ?
C18 C19 C20 C21 -2.0(17) . . . . ?
C28 C29 C30 N13 2.0(13) . . . . ?
C28 C29 C30 C31 178.9(9) . . . . ?
C59 C61 C60 C58 2.3(18) . . . . ?
C80 C78 C76 C75 178.8(8) . . . . ?
C80 C78 C76 C77 -0.2(14) . . . . ?
C80 N26 C79 C77 -0.6(16) . . . . ?
C56 N22 C55 C53 0.2(16) . . . . ?
C56 C54 C52 C53 0.2(14) . . . . ?
C56 C54 C52 C51 178.9(9) . . . . ?
C65 C64 C66 C68 -1.7(14) . . . . ?
C65 C64 C63 C62 -106.9(10) . . . . ?
C72 C73 C71 C69 1.8(13) . . . . ?
C72 C73 C74 C75 36.6(13) . . . . ?
C57 N23 C58 C60 -3(2) . . . . ?
C23 N11 N12 Fe2 -171.8(8) . . . . ?
C23 N11 N12 C25 0.5(11) . . . . ?
C81 N27 C82 C84 1.2(15) . . . . ?
C60 C61 C59 C57 -3.6(16) . . . . ?
C87 C86 C85 C84 52.3(12) . . . . ?
C87 C86 C85 C83 -126.4(9) . . . . ?
C87 C88 C90 C92 -173.4(10) . . . . ?
C66 C64 C65 C67 0.8(13) . . . . ?
C66 C64 C63 C62 71.3(12) . . . . ?
C76 C78 C80 N26 -0.7(15) . . . . ?
C76 C75 C74 C73 -179.5(8) . . . . ?
C76 C77 C79 N26 -0.3(17) . . . . ?
C32 C31 C30 N13 175.2(10) . . . . ?
C32 C31 C30 C29 -1.9(18) . . . . ?
C58 N23 C57 C59 1.9(17) . . . . ?
C79 N26 C80 C78 1.0(15) . . . . ?
C79 C77 C76 C78 0.6(15) . . . . ?
C79 C77 C76 C75 -178.3(9) . . . . ?
C67 N24 C68 C66 -1.5(15) . . . . ?
C63 C64 C65 C67 179.1(9) . . . . ?
C63 C64 C66 C68 180.0(9) . . . . ?
C63 C62 C61 C59 33.4(13) . . . . ?
C63 C62 C61 C60 -146.7(10) . . . . ?

loop_
_twin_individual_id
_twin_individual_mass_fraction_refined
_oxdiff_twin_reflns_isolated
_oxdiff_twin_reflns_overlapped
_twin_individual_twin_lattice_type
_twin_individual_twin_matrix_11
_twin_individual_twin_matrix_12
_twin_individual_twin_matrix_13
_twin_individual_twin_matrix_21
_twin_individual_twin_matrix_22
_twin_individual_twin_matrix_23
_twin_individual_twin_matrix_31
_twin_individual_twin_matrix_32
_twin_individual_twin_matrix_33
1 0.5620(12) 5732 30669 ref 1.0000 0.0000 0.0000 0.0000 1.0000 0.0000 0.0000 0.0000 1.0000
2 0.4380(12) 5725 30669 nmt 1.0005 -0.0001 0.0005 -0.0012 -0.9995 -0.0002 -0.8871 0.0003 -0.9999

loop_
_exptl_oxdiff_crystal_face_indexfrac_h
_exptl_oxdiff_crystal_face_indexfrac_k
_exptl_oxdiff_crystal_face_indexfrac_l
_exptl_oxdiff_crystal_face_x
_exptl_oxdiff_crystal_face_y
_exptl_oxdiff_crystal_face_z
1.5335 -11.9669 -9.4647 0.4434 0.5799 0.6834
-2.1879 -12.1678 -7.1481 0.6048 0.7895 0.1048
-5.8549 -1.5675 2.7608 0.3068 0.3989 -0.8642
2.0289 12.2717 7.3265 -0.6026 -0.7868 -0.1336
0.4603 -15.4779 7.0856 0.7937 -0.6081 0.0119
-4.9331 1.2574 8.4502 0.1864 -0.1445 -0.9718
-4.2611 13.6473 0.8598 -0.5023 0.3835 -0.7750
-2.1368 16.2123 -4.3713 -0.7466 0.5714 -0.3406
4.5642 1.6676 -9.2694 -0.3219 0.2483 0.9136
4.5015 -12.8365 -1.7187 0.4472 -0.3412 0.8268
5.7817 -1.0583 -4.5236 -0.1923 -0.2532 0.9481
